data_7211018
loop_
_publ_author_name
'Zhang, Muwei'
'Chen, Ying-Pin'
'Zhou, Hong-Cai'

_publ_section_title
;
 Structural design of porous coordination networks from tetrahedral
 building units
;
_journal_issue 45
_journal_name_full CrystEngComm
_journal_page_first 9544
_journal_paper_doi 10.1039/c3ce41105b
_journal_volume 15
_journal_year 2013
_chemical_formula_moiety 'Zn4O2 Zn3O4 Zn2O (C28 H16 O8 Si)2 (C28 H17 O8 Si)2'
_chemical_formula_sum 'C112 H66 O39 Si4 Zn9'
_chemical_formula_weight 2736.34
_chemical_name_systematic
; 
 ? 
;
_space_group_IT_number 14
_symmetry_cell_setting monoclinic
_symmetry_space_group_name_Hall '-P 2ybc'
_symmetry_space_group_name_H-M 'P 1 21/c 1'
_atom_sites_solution_hydrogens geom
_atom_sites_solution_primary direct
_atom_sites_solution_secondary difmap
_audit_creation_method SHELXL-97
_cell_angle_alpha 90.00
_cell_angle_beta 99.005(8)
_cell_angle_gamma 90.00
_cell_formula_units_Z 4
_cell_length_a 38.22(2)
_cell_length_b 29.788(19)
_cell_length_c 25.377(16)
_cell_measurement_reflns_used 9890
_cell_measurement_temperature 173(2)
_cell_measurement_theta_max 16.3619
_cell_measurement_theta_min 2.1948
_cell_volume 28536(3)
_computing_cell_refinement 'SAINT+ ver. (Bruker, 2001)'
_computing_data_collection 'APEX2  (Bruker, 2008)'
_computing_data_reduction 'SAINT+ ver. (Bruker, 2001)'
_computing_molecular_graphics 'SHELXTL (Sheldrick, 2008)'
_computing_publication_material 'SHELXTL (Sheldrick, 2008)'
_computing_structure_refinement 'SHELXL-97 (Sheldrick, 2008)'
_computing_structure_solution 'SHELXS-97 (Sheldrick, 2008)'
_diffrn_ambient_temperature 173(2)
_diffrn_measured_fraction_theta_full 0.990
_diffrn_measured_fraction_theta_max 0.990
_diffrn_measurement_device_type 'Bruker SMART APEX II CCD area detector'
_diffrn_measurement_method 'phi and omega scans'
_diffrn_radiation_monochromator graphite
_diffrn_radiation_source 'fine-focus sealed tube'
_diffrn_radiation_type MoK\a
_diffrn_radiation_wavelength 0.71073
_diffrn_reflns_av_R_equivalents 0.1245
_diffrn_reflns_av_sigmaI/netI 0.2692
_diffrn_reflns_limit_h_max 51
_diffrn_reflns_limit_h_min -51
_diffrn_reflns_limit_k_max 39
_diffrn_reflns_limit_k_min -39
_diffrn_reflns_limit_l_max 33
_diffrn_reflns_limit_l_min -34
_diffrn_reflns_number 346308
_diffrn_reflns_theta_full 28.56
_diffrn_reflns_theta_max 28.56
_diffrn_reflns_theta_min 1.59
_exptl_absorpt_coefficient_mu 0.793
_exptl_absorpt_correction_T_max 0.8575
_exptl_absorpt_correction_T_min 0.7968
_exptl_absorpt_correction_type multi-scan
_exptl_absorpt_process_details 'SADABS (Sheldrick, 2008)'
_exptl_crystal_colour Colorless
_exptl_crystal_density_diffrn 0.637
_exptl_crystal_density_meas ?
_exptl_crystal_density_method 'not measured'
_exptl_crystal_description Blocky
_exptl_crystal_F_000 5504
_exptl_crystal_size_max 0.30
_exptl_crystal_size_mid 0.20
_exptl_crystal_size_min 0.20
_platon_squeeze_details
;
;
_refine_diff_density_max 1.125
_refine_diff_density_min -0.924
_refine_diff_density_rms 0.065
_refine_ls_extinction_method none
_refine_ls_goodness_of_fit_ref 1.001
_refine_ls_hydrogen_treatment constr
_refine_ls_matrix_type full
_refine_ls_number_parameters 613
_refine_ls_number_reflns 72070
_refine_ls_number_restraints 17
_refine_ls_restrained_S_all 1.002
_refine_ls_R_factor_all 0.2487
_refine_ls_R_factor_gt 0.0803
_refine_ls_shift/su_max 0.001
_refine_ls_shift/su_mean 0.000
_refine_ls_structure_factor_coef Fsqd
_refine_ls_weighting_details 'calc w=1/[\s^2^(Fo^2^)+(0.0380P)^2^+0.5000P] where P=(Fo^2^+2Fc^2^)/3'
_refine_ls_weighting_scheme calc
_refine_ls_wR_factor_gt 0.1782
_refine_ls_wR_factor_ref 0.1895
_reflns_number_gt 16081
_reflns_number_total 72070
_reflns_threshold_expression >2sigma(I)
_cod_data_source_file c3ce41105b.txt
_cod_data_source_block p21c_sq
_cod_depositor_comments
;
The following automatic conversions were performed:

'_symmetry_cell_setting' value 'Monoclinic' changed to 'monoclinic'
according to /home/saulius/struct/CIF-dictionaries/cif_core.dic
dictionary named 'cif_core.dic' version 2.4.2 from 2011-04-26.

Automatic conversion script
Id: cif_fix_values 1891 2012-01-12 08:04:46Z andrius 

The following automatic conversions were performed:

'_exptl_crystal_density_meas' value 'not measured' was changed to '?'
- the value is perceived as not measured.

Automatic conversion script
Id: cif_fix_values 3008 2015-01-20 13:52:24Z robertas 
;
_cod_original_cell_volume 28536(30)
_cod_original_sg_symbol_H-M P2(1)/c
_cod_database_code 7211018

loop_
_symmetry_equiv_pos_as_xyz
'x, y, z'
'-x, y+1/2, -z+1/2'
'-x, -y, -z'
'x, -y-1/2, z-1/2'

loop_
_atom_site_label
_atom_site_type_symbol
_atom_site_fract_x
_atom_site_fract_y
_atom_site_fract_z
_atom_site_U_iso_or_equiv
_atom_site_adp_type
_atom_site_occupancy
_atom_site_symmetry_multiplicity
_atom_site_calc_flag
_atom_site_refinement_flags
Zn1 Zn 0.450049(15) 0.445127(17) 0.75668(2) 0.06380(18) Uani 1 1 d .
Zn2 Zn 0.521194(15) 0.392759(18) 0.74051(2) 0.06872(19) Uani 1 1 d .
Zn3 Zn 0.841248(19) 0.60239(2) 0.91065(3) 0.1062(3) Uani 1 1 d .
Zn4 Zn 0.840079(18) 0.54059(2) 1.01952(3) 0.0970(2) Uani 1 1 d .
Zn5 Zn 0.446954(15) 0.393535(18) 0.64905(2) 0.06572(18) Uani 1 1 d .
Zn6 Zn 0.451211(16) 0.344799(18) 0.75959(2) 0.07070(19) Uani 1 1 d .
Zn7 Zn 0.140418(19) 0.14935(2) 0.46960(3) 0.1050(3) Uani 1 1 d .
Zn8 Zn 0.16750(2) 0.63330(3) 0.52557(4) 0.1259(3) Uani 1 1 d .
Zn9 Zn 0.91676(2) 0.40719(3) 0.47150(4) 0.1513(4) Uani 1 1 d .
Si1 Si 0.61742(4) 0.61419(4) 0.93473(5) 0.0618(4) Uani 1 1 d .
Si2 Si 0.21946(4) 0.37708(6) 0.67181(7) 0.0926(5) Uani 1 1 d .
Si3 Si 0.92190(5) 0.34521(7) 0.80892(8) 0.1257(7) Uani 1 1 d .
Si4 Si 0.39302(4) 0.67376(5) 0.54746(6) 0.0823(5) Uani 1 1 d .
O1S O 0.46989(7) 0.39325(8) 0.72514(12) 0.0649(9) Uani 1 1 d .
O1 O 0.54358(8) 0.44880(10) 0.76794(13) 0.0852(11) Uani 1 1 d .
O2 O 0.49495(9) 0.47607(10) 0.79489(12) 0.0747(5) Uani 1 1 d .
O2S O 0.86313(9) 0.59453(11) 0.99111(13) 0.0967(12) Uani 1 1 d .
O3 O 0.56094(8) 0.56734(10) 1.17310(12) 0.0744(5) Uani 1 1 d .
O3S O 0.82097(15) 0.61573(17) 0.8232(2) 0.1952(10) Uani 1 1 d .
O4 O 0.57339(10) 0.64205(11) 1.18124(14) 0.1014(12) Uani 1 1 d .
O4S O 0.88651(15) 0.64146(17) 0.9044(2) 0.1952(10) Uani 1 1 d .
O5 O 0.55406(9) 0.82256(10) 0.85736(12) 0.0810(10) Uani 1 1 d .
O5S O 0.84475(15) 0.48264(17) 1.0650(2) 0.1952(10) Uani 1 1 d .
O6 O 0.57592(9) 0.79977(10) 0.78536(13) 0.0829(6) Uani 1 1 d .
O7S O 0.45953(15) 0.39288(17) 0.5753(2) 0.1952(10) Uani 1 1 d .
O7 O 0.78904(8) 0.54920(12) 0.99709(13) 0.1017(12) Uani 1 1 d D
O8 O 0.79263(9) 0.58215(15) 0.91735(15) 0.1286(15) Uani 1 1 d D
O9 O 0.16061(10) 0.42927(13) 0.90357(14) 0.1045(7) Uani 1 1 d .
O10 O 0.17581(10) 0.35841(14) 0.92046(17) 0.1212(14) Uani 1 1 d .
O11 O 0.39511(8) 0.39165(10) 0.65034(15) 0.0936(11) Uani 1 1 d .
O12 O 0.39544(9) 0.42167(14) 0.72820(15) 0.1089(7) Uani 1 1 d .
O13 O 0.18285(14) 0.16585(14) 0.57392(19) 0.182(2) Uani 1 1 d D
O14 O 0.15133(11) 0.20561(12) 0.50609(15) 0.1204(14) Uani 1 1 d D
O15 O 0.11641(15) 0.54404(18) 0.5543(2) 0.160(2) Uani 1 1 d .
O16 O 0.16660(16) 0.56915(18) 0.5433(2) 0.157(2) Uani 1 1 d .
O17 O 0.85854(10) 0.54238(14) 0.89007(15) 0.1173(14) Uani 1 1 d .
O18 O 0.85253(11) 0.49905(13) 0.95957(17) 0.1218(8) Uani 1 1 d .
O19 O 0.85985(15) 0.35434(17) 0.54508(19) 0.171(2) Uani 1 1 d .
O20 O 0.90823(14) 0.3900(2) 0.5436(2) 0.174(2) Uani 1 1 d .
O21 O 0.90642(14) 0.14744(17) 0.9396(2) 0.1703(19) Uani 1 1 d .
O22 O 0.84950(14) 0.16720(17) 0.9177(2) 0.1722(7) Uani 1 1 d .
O23 O 1.09500(13) 0.34275(17) 0.9220(2) 0.1722(7) Uani 1 1 d D
O24 O 1.07512(12) 0.34423(16) 0.99331(18) 0.1722(7) Uani 1 1 d D
H24B H 1.0930 0.3595 1.0058 0.258 Uiso 1 1 calc R
O25 O 0.44584(9) 0.46426(11) 0.63936(13) 0.0852(6) Uani 1 1 d .
O26 O 0.43766(10) 0.49825(10) 0.71438(15) 0.1096(13) Uani 1 1 d .
O27 O 0.21668(11) 0.64116(15) 0.5324(2) 0.1497(8) Uani 1 1 d .
O28 O 0.21446(11) 0.71087(15) 0.5056(2) 0.1497(8) Uani 1 1 d .
O29 O 0.50865(13) 0.80774(15) 0.70133(19) 0.1480(7) Uani 1 1 d .
O30 O 0.46303(9) 0.85132(13) 0.70109(15) 0.1057(13) Uani 1 1 d .
O31 O 0.40429(11) 0.63204(14) 0.28288(17) 0.1480(7) Uani 1 1 d D
H31A H 0.4127 0.6346 0.2544 0.222 Uiso 1 1 calc R
O32 O 0.46130(12) 0.62733(14) 0.32286(18) 0.1480(7) Uani 1 1 d D
O6S O 0.96952(15) 0.41695(17) 0.4840(2) 0.1952(10) Uani 1 1 d .
C1 C 0.52728(15) 0.47527(17) 0.7957(2) 0.0747(5) Uani 1 1 d .
C2 C 0.55016(8) 0.51030(9) 0.82494(11) 0.0747(5) Uani 1 1 d G
C3 C 0.58685(8) 0.50644(9) 0.83397(12) 0.0747(5) Uani 1 1 d G
H3A H 0.5980 0.4825 0.8182 0.090 Uiso 1 1 calc R
C4 C 0.60724(6) 0.53758(10) 0.86606(12) 0.0747(5) Uani 1 1 d G
H4A H 0.6323 0.5349 0.8722 0.090 Uiso 1 1 calc R
C5 C 0.59093(8) 0.57258(9) 0.88912(11) 0.0747(5) Uani 1 1 d G
C6 C 0.55424(8) 0.57644(9) 0.88009(12) 0.0747(5) Uani 1 1 d G
H6A H 0.5431 0.6004 0.8959 0.090 Uiso 1 1 calc R
C7 C 0.53385(6) 0.54530(10) 0.84800(12) 0.0747(5) Uani 1 1 d G
H7A H 0.5088 0.5479 0.8418 0.090 Uiso 1 1 calc R
C11 C 0.57178(13) 0.60376(19) 1.1563(2) 0.0744(5) Uani 1 1 d .
C12 C 0.58613(8) 0.60494(11) 1.10455(10) 0.0744(5) Uani 1 1 d G
C13 C 0.57511(7) 0.57182(9) 1.06702(13) 0.0744(5) Uani 1 1 d G
H13A H 0.5609 0.5477 1.0758 0.089 Uiso 1 1 calc R
C14 C 0.58492(8) 0.57407(9) 1.01661(11) 0.0744(5) Uani 1 1 d G
H14A H 0.5774 0.5514 0.9910 0.089 Uiso 1 1 calc R
C15 C 0.60575(8) 0.60943(10) 1.00372(10) 0.0744(5) Uani 1 1 d G
C16 C 0.61678(8) 0.64255(9) 1.04125(13) 0.0744(5) Uani 1 1 d G
H16A H 0.6310 0.6667 1.0324 0.089 Uiso 1 1 calc R
C17 C 0.60696(8) 0.64030(9) 1.09167(11) 0.0744(5) Uani 1 1 d G
H17A H 0.6145 0.6629 1.1173 0.089 Uiso 1 1 calc R
C21 C 0.56913(15) 0.79651(17) 0.8323(2) 0.0829(6) Uani 1 1 d .
C22 C 0.58267(9) 0.75260(8) 0.85785(12) 0.0829(6) Uani 1 1 d G
C23 C 0.57808(9) 0.74411(9) 0.91019(12) 0.0829(6) Uani 1 1 d G
H23A H 0.5674 0.7661 0.9297 0.099 Uiso 1 1 calc R
C24 C 0.58908(9) 0.70343(10) 0.93405(10) 0.0829(6) Uani 1 1 d G
H24A H 0.5859 0.6976 0.9698 0.099 Uiso 1 1 calc R
C25 C 0.60468(9) 0.67124(8) 0.90556(12) 0.0829(6) Uani 1 1 d G
C26 C 0.60927(9) 0.67973(9) 0.85322(12) 0.0829(6) Uani 1 1 d G
H26A H 0.6199 0.6577 0.8337 0.099 Uiso 1 1 calc R
C27 C 0.59826(9) 0.72041(10) 0.82936(10) 0.0829(6) Uani 1 1 d G
H27A H 0.6014 0.7262 0.7936 0.099 Uiso 1 1 calc R
C31 C 0.77547(7) 0.56791(14) 0.95327(15) 0.0952(7) Uani 1 1 d D
C32 C 0.73697(6) 0.58120(10) 0.94623(13) 0.0952(7) Uani 1 1 d GD
C33 C 0.72194(9) 0.61203(11) 0.90817(12) 0.0952(7) Uani 1 1 d GD
H33A H 0.7361 0.6258 0.8851 0.114 Uiso 1 1 calc R
C34 C 0.68620(9) 0.62272(10) 0.90389(12) 0.0952(7) Uani 1 1 d GD
H34A H 0.6759 0.6438 0.8779 0.114 Uiso 1 1 calc R
C35 C 0.66551(6) 0.60260(11) 0.93767(14) 0.0952(7) Uani 1 1 d GD
C36 C 0.68054(9) 0.57178(11) 0.97572(13) 0.0952(7) Uani 1 1 d GD
H36A H 0.6664 0.5580 0.9988 0.114 Uiso 1 1 calc R
C37 C 0.71627(9) 0.56108(10) 0.98000(12) 0.0952(7) Uani 1 1 d GD
H37A H 0.7266 0.5400 1.0060 0.114 Uiso 1 1 calc R
C41 C 0.17326(16) 0.3921(3) 0.8911(3) 0.1045(7) Uani 1 1 d .
C42 C 0.18448(10) 0.38847(14) 0.84089(12) 0.1045(7) Uani 1 1 d G
C43 C 0.18057(9) 0.42501(10) 0.80641(16) 0.1045(7) Uani 1 1 d G
H43A H 0.1707 0.4522 0.8169 0.125 Uiso 1 1 calc R
C44 C 0.19113(10) 0.42174(11) 0.75656(14) 0.1045(7) Uani 1 1 d G
H44A H 0.1885 0.4467 0.7330 0.125 Uiso 1 1 calc R
C45 C 0.20561(10) 0.38192(14) 0.74121(12) 0.1045(7) Uani 1 1 d G
C46 C 0.20953(9) 0.34538(10) 0.77569(16) 0.1045(7) Uani 1 1 d G
H46A H 0.2194 0.3182 0.7652 0.125 Uiso 1 1 calc R
C47 C 0.19896(9) 0.34865(11) 0.82554(14) 0.1045(7) Uani 1 1 d G
H47A H 0.2016 0.3237 0.8491 0.125 Uiso 1 1 calc R
C51 C 0.37896(16) 0.4019(2) 0.6896(3) 0.1089(7) Uani 1 1 d .
C52 C 0.34187(7) 0.39522(13) 0.68545(16) 0.1089(7) Uani 1 1 d G
C53 C 0.32292(9) 0.37361(13) 0.64146(13) 0.1089(7) Uani 1 1 d G
H53A H 0.3348 0.3632 0.6136 0.131 Uiso 1 1 calc R
C54 C 0.28663(9) 0.36715(13) 0.63831(13) 0.1089(7) Uani 1 1 d G
H54A H 0.2737 0.3524 0.6082 0.131 Uiso 1 1 calc R
C55 C 0.26929(7) 0.38231(13) 0.67915(16) 0.1089(7) Uani 1 1 d G
C56 C 0.28824(9) 0.40393(13) 0.72314(13) 0.1089(7) Uani 1 1 d G
H56A H 0.2764 0.4143 0.7511 0.131 Uiso 1 1 calc R
C57 C 0.32453(9) 0.41038(12) 0.72629(13) 0.1089(7) Uani 1 1 d G
H57A H 0.3375 0.4252 0.7564 0.131 Uiso 1 1 calc R
C61 C 0.17079(17) 0.20216(11) 0.5514(2) 0.1248(9) Uani 1 1 d D
C62 C 0.18280(11) 0.24461(11) 0.58118(17) 0.1248(9) Uani 1 1 d GD
C63 C 0.20190(11) 0.24293(10) 0.63248(17) 0.1248(9) Uani 1 1 d G
H63A H 0.2075 0.2148 0.6492 0.150 Uiso 1 1 calc R
C64 C 0.21278(10) 0.28246(14) 0.65923(13) 0.1248(9) Uani 1 1 d G
H64A H 0.2258 0.2813 0.6943 0.150 Uiso 1 1 calc R
C65 C 0.20456(10) 0.32367(11) 0.63469(16) 0.1248(9) Uani 1 1 d G
C66 C 0.18547(11) 0.32535(11) 0.58340(16) 0.1248(9) Uani 1 1 d G
H66A H 0.1799 0.3535 0.5666 0.150 Uiso 1 1 calc R
C67 C 0.17459(10) 0.28582(15) 0.55664(12) 0.1248(9) Uani 1 1 d G
H67A H 0.1615 0.2870 0.5216 0.150 Uiso 1 1 calc R
C71 C 0.1473(3) 0.5378(4) 0.5600(5) 0.170(4) Uani 1 1 d .
C72 C 0.1647(2) 0.49839(19) 0.57991(17) 0.109(2) Uani 1 1 d G
C73 C 0.20141(19) 0.49440(18) 0.58838(19) 0.132(3) Uani 1 1 d G
H73A H 0.2156 0.5173 0.5764 0.158 Uiso 1 1 calc R
C74 C 0.21740(10) 0.4569(2) 0.6144(2) 0.114(2) Uani 1 1 d G
H74A H 0.2425 0.4542 0.6202 0.137 Uiso 1 1 calc R
C75 C 0.1967(2) 0.42339(16) 0.63202(17) 0.099(2) Uani 1 1 d G
C76 C 0.16001(19) 0.4274(2) 0.6236(2) 0.149(3) Uani 1 1 d G
H76A H 0.1459 0.4045 0.6356 0.179 Uiso 1 1 calc R
C77 C 0.14403(10) 0.4649(3) 0.5975(2) 0.137(3) Uani 1 1 d G
H77A H 0.1190 0.4676 0.5917 0.165 Uiso 1 1 calc R
C81 C 0.85669(18) 0.5052(3) 0.9141(3) 0.1218(8) Uani 1 1 d .
C82 C 0.87081(10) 0.46454(13) 0.88675(17) 0.1218(8) Uani 1 1 d G
C83 C 0.88093(10) 0.46894(11) 0.83673(17) 0.1218(8) Uani 1 1 d G
H83A H 0.8793 0.4973 0.8194 0.146 Uiso 1 1 calc R
C84 C 0.89347(10) 0.43188(16) 0.81213(12) 0.1218(8) Uani 1 1 d G
H84A H 0.9004 0.4349 0.7779 0.146 Uiso 1 1 calc R
C85 C 0.89589(10) 0.39041(12) 0.83754(17) 0.1218(8) Uani 1 1 d G
C86 C 0.88576(10) 0.38600(11) 0.88757(17) 0.1218(8) Uani 1 1 d G
H86A H 0.8874 0.3577 0.9049 0.146 Uiso 1 1 calc R
C87 C 0.87322(10) 0.42306(16) 0.91217(12) 0.1218(8) Uani 1 1 d G
H87A H 0.8663 0.4201 0.9464 0.146 Uiso 1 1 calc R
C91 C 0.8894(3) 0.3688(4) 0.5694(4) 0.1722(7) Uani 1 1 d .
C92 C 0.89765(16) 0.36058(18) 0.62451(16) 0.1722(7) Uani 1 1 d G
C93 C 0.92772(13) 0.37992(15) 0.6536(2) 0.1722(7) Uani 1 1 d G
H93A H 0.9433 0.3971 0.6359 0.207 Uiso 1 1 calc R
C94 C 0.93497(11) 0.37419(16) 0.7086(2) 0.1722(7) Uani 1 1 d G
H94A H 0.9555 0.3874 0.7284 0.207 Uiso 1 1 calc R
C95 C 0.91213(16) 0.34912(18) 0.73449(16) 0.1722(7) Uani 1 1 d G
C96 C 0.88206(13) 0.32977(15) 0.7054(2) 0.1722(7) Uani 1 1 d G
H96A H 0.8665 0.3126 0.7231 0.207 Uiso 1 1 calc R
C97 C 0.87481(11) 0.33550(16) 0.6504(2) 0.1722(7) Uani 1 1 d G
H97A H 0.8543 0.3223 0.6306 0.207 Uiso 1 1 calc R
C101 C 0.8822(3) 0.1722(2) 0.9151(3) 0.1722(7) Uani 1 1 d D
C102 C 0.88942(17) 0.21230(15) 0.88207(19) 0.1722(7) Uani 1 1 d GD
C103 C 0.86318(10) 0.2429(2) 0.8621(2) 0.1722(7) Uani 1 1 d G
H10A H 0.8391 0.2368 0.8649 0.207 Uiso 1 1 calc R
C104 C 0.87212(14) 0.28226(17) 0.83805(19) 0.1722(7) Uani 1 1 d G
H10B H 0.8542 0.3031 0.8244 0.207 Uiso 1 1 calc R
C105 C 0.90730(17) 0.29109(15) 0.83394(19) 0.1722(7) Uani 1 1 d G
C106 C 0.93354(10) 0.2605(2) 0.8539(2) 0.1722(7) Uani 1 1 d G
H10C H 0.9576 0.2666 0.8511 0.207 Uiso 1 1 calc R
C107 C 0.92460(14) 0.22114(17) 0.87796(19) 0.1722(7) Uani 1 1 d G
H10D H 0.9425 0.2003 0.8916 0.207 Uiso 1 1 calc R
C111 C 1.06740(12) 0.3514(3) 0.94282(18) 0.1722(7) Uani 1 1 d D
C112 C 1.03576(11) 0.34960(17) 0.8990(2) 0.1722(7) Uani 1 1 d GD
C113 C 1.00701(17) 0.36608(16) 0.92049(16) 0.1722(7) Uani 1 1 d G
H11A H 1.0102 0.3768 0.9562 0.207 Uiso 1 1 calc R
C114 C 0.97356(13) 0.36689(16) 0.8897(2) 0.1722(7) Uani 1 1 d G
H11B H 0.9539 0.3782 0.9044 0.207 Uiso 1 1 calc R
C115 C 0.96887(10) 0.35123(17) 0.8375(2) 0.1722(7) Uani 1 1 d G
C116 C 0.99762(16) 0.33475(16) 0.81604(16) 0.1722(7) Uani 1 1 d G
H11C H 0.9944 0.3240 0.7803 0.207 Uiso 1 1 calc R
C117 C 1.03107(12) 0.33394(15) 0.8468(2) 0.1722(7) Uani 1 1 d G
H11D H 1.0507 0.3227 0.8322 0.207 Uiso 1 1 calc R
C121 C 0.43887(15) 0.49637(18) 0.6622(2) 0.0852(6) Uani 1 1 d .
C122 C 0.42742(9) 0.53988(8) 0.63584(13) 0.0852(6) Uani 1 1 d G
C123 C 0.42419(9) 0.54179(9) 0.58056(13) 0.0852(6) Uani 1 1 d G
H12A H 0.4286 0.5158 0.5610 0.102 Uiso 1 1 calc R
C124 C 0.41457(9) 0.58179(11) 0.55397(10) 0.0852(6) Uani 1 1 d G
H12B H 0.4124 0.5831 0.5162 0.102 Uiso 1 1 calc R
C125 C 0.40819(9) 0.61987(8) 0.58266(13) 0.0852(6) Uani 1 1 d G
C126 C 0.41142(9) 0.61796(9) 0.63794(13) 0.0852(6) Uani 1 1 d G
H12C H 0.4071 0.6440 0.6575 0.102 Uiso 1 1 calc R
C127 C 0.42103(9) 0.57796(11) 0.66453(10) 0.0852(6) Uani 1 1 d G
H12D H 0.4232 0.5767 0.7023 0.102 Uiso 1 1 calc R
C131 C 0.2300(2) 0.6751(3) 0.5205(3) 0.1497(8) Uani 1 1 d .
C132 C 0.27020(8) 0.67830(17) 0.52834(19) 0.1497(8) Uani 1 1 d G
C133 C 0.28870(12) 0.64056(13) 0.54947(19) 0.1497(8) Uani 1 1 d G
H13B H 0.2762 0.6152 0.5595 0.180 Uiso 1 1 calc R
C134 C 0.32548(12) 0.63997(13) 0.55595(18) 0.1497(8) Uani 1 1 d G
H13C H 0.3381 0.6142 0.5704 0.180 Uiso 1 1 calc R
C135 C 0.34378(8) 0.67710(17) 0.54129(19) 0.1497(8) Uani 1 1 d G
C136 C 0.32528(12) 0.71483(13) 0.52015(19) 0.1497(8) Uani 1 1 d G
H13D H 0.3378 0.7402 0.5101 0.180 Uiso 1 1 calc R
C137 C 0.28849(12) 0.71543(13) 0.51367(18) 0.1497(8) Uani 1 1 d G
H13E H 0.2758 0.7412 0.4992 0.180 Uiso 1 1 calc R
C141 C 0.4762(2) 0.8171(3) 0.6873(3) 0.1480(7) Uani 1 1 d .
C142 C 0.45716(13) 0.78373(14) 0.64991(16) 0.1480(7) Uani 1 1 d G
C143 C 0.42123(13) 0.79064(12) 0.63265(18) 0.1480(7) Uani 1 1 d G
H14B H 0.4102 0.8175 0.6419 0.178 Uiso 1 1 calc R
C144 C 0.40137(9) 0.75823(17) 0.60188(18) 0.1480(7) Uani 1 1 d G
H14C H 0.3768 0.7630 0.5901 0.178 Uiso 1 1 calc R
C145 C 0.41745(13) 0.71892(14) 0.58837(16) 0.1480(7) Uani 1 1 d G
C146 C 0.45338(13) 0.71201(12) 0.60564(18) 0.1480(7) Uani 1 1 d G
H14D H 0.4644 0.6851 0.5964 0.178 Uiso 1 1 calc R
C147 C 0.47324(9) 0.74442(17) 0.63641(18) 0.1480(7) Uani 1 1 d G
H14E H 0.4978 0.7397 0.6482 0.178 Uiso 1 1 calc R
C151 C 0.42910(13) 0.6383(2) 0.32294(14) 0.1480(7) Uani 1 1 d D
C152 C 0.42412(15) 0.64664(14) 0.37996(15) 0.1480(7) Uani 1 1 d GD
C153 C 0.45122(10) 0.65188(14) 0.4229(2) 0.1480(7) Uani 1 1 d G
H15A H 0.4752 0.6476 0.4182 0.178 Uiso 1 1 calc R
C154 C 0.44328(12) 0.66334(14) 0.47281(17) 0.1480(7) Uani 1 1 d G
H15B H 0.4618 0.6669 0.5022 0.178 Uiso 1 1 calc R
C155 C 0.40824(15) 0.66955(14) 0.47975(15) 0.1480(7) Uani 1 1 d G
C156 C 0.38115(10) 0.66431(13) 0.4368(2) 0.1480(7) Uani 1 1 d G
H15C H 0.3572 0.6686 0.4415 0.178 Uiso 1 1 calc R
C157 C 0.38908(12) 0.65286(14) 0.38689(17) 0.1480(7) Uani 1 1 d G
H15D H 0.3706 0.6493 0.3575 0.178 Uiso 1 1 calc R

loop_
_atom_site_aniso_label
_atom_site_aniso_U_11
_atom_site_aniso_U_22
_atom_site_aniso_U_33
_atom_site_aniso_U_23
_atom_site_aniso_U_13
_atom_site_aniso_U_12
Zn1 0.0799(4) 0.0515(4) 0.0620(4) -0.0119(3) 0.0174(3) -0.0083(3)
Zn2 0.0851(5) 0.0540(4) 0.0682(4) -0.0182(3) 0.0158(3) -0.0079(4)
Zn3 0.1059(6) 0.1124(6) 0.0994(6) 0.0245(5) 0.0136(4) 0.0032(5)
Zn4 0.0914(5) 0.1070(6) 0.0906(5) 0.0144(4) 0.0081(4) 0.0195(4)
Zn5 0.0798(4) 0.0532(4) 0.0663(4) -0.0153(3) 0.0184(3) -0.0091(3)
Zn6 0.0871(5) 0.0515(4) 0.0749(5) -0.0185(3) 0.0171(4) -0.0055(3)
Zn7 0.1017(6) 0.1081(6) 0.1027(6) -0.0217(5) 0.0081(5) -0.0111(5)
Zn8 0.1010(6) 0.1244(7) 0.1471(8) 0.0016(6) 0.0040(6) -0.0011(5)
Zn9 0.1104(7) 0.1529(9) 0.1882(11) 0.0073(7) 0.0157(7) -0.0061(6)
Si1 0.0840(11) 0.0367(8) 0.0621(10) 0.0041(7) 0.0032(8) -0.0007(7)
Si2 0.0796(12) 0.0923(13) 0.1043(14) -0.0144(11) 0.0092(11) -0.0169(10)
Si3 0.1153(16) 0.1211(16) 0.1294(18) 0.0011(13) -0.0158(13) 0.0006(13)
Si4 0.1085(13) 0.0620(10) 0.0812(12) -0.0016(9) 0.0297(10) -0.0082(9)
O1S 0.079(2) 0.0255(16) 0.098(3) -0.0138(17) 0.0372(19) -0.0037(16)
O1 0.096(3) 0.067(2) 0.096(3) -0.032(2) 0.023(2) -0.014(2)
O2 0.0799(14) 0.0666(12) 0.0751(13) -0.0191(9) 0.0040(12) -0.0017(12)
O2S 0.096(3) 0.108(3) 0.082(3) -0.002(2) 0.002(2) 0.019(2)
O3 0.0954(14) 0.0545(12) 0.0732(13) -0.0009(10) 0.0130(11) -0.0091(10)
O3S 0.251(3) 0.176(2) 0.172(2) 0.0424(17) 0.077(2) 0.0060(19)
O4 0.148(3) 0.067(2) 0.098(3) -0.008(2) 0.047(3) -0.022(2)
O4S 0.251(3) 0.176(2) 0.172(2) 0.0424(17) 0.077(2) 0.0060(19)
O5 0.116(3) 0.065(2) 0.072(2) 0.0203(19) 0.045(2) 0.027(2)
O5S 0.251(3) 0.176(2) 0.172(2) 0.0424(17) 0.077(2) 0.0060(19)
O6 0.1222(15) 0.0536(11) 0.0765(15) 0.0184(11) 0.0272(13) 0.0314(10)
O7S 0.251(3) 0.176(2) 0.172(2) 0.0424(17) 0.077(2) 0.0060(19)
O7 0.073(3) 0.132(3) 0.097(3) 0.012(2) 0.003(2) 0.024(2)
O8 0.074(3) 0.190(4) 0.123(4) 0.035(3) 0.019(2) 0.007(3)
O9 0.1132(17) 0.0987(17) 0.1032(18) 0.0033(14) 0.0220(14) 0.0060(14)
O10 0.110(3) 0.139(4) 0.132(4) 0.031(3) 0.075(3) 0.034(3)
O11 0.074(3) 0.070(2) 0.139(3) -0.035(2) 0.026(2) -0.021(2)
O12 0.0747(15) 0.160(2) 0.0931(18) -0.0234(14) 0.0161(13) -0.0204(14)
O13 0.241(6) 0.093(3) 0.182(5) -0.019(3) -0.063(4) -0.001(4)
O14 0.144(4) 0.105(3) 0.113(3) -0.038(3) 0.024(3) -0.041(3)
O15 0.132(4) 0.162(5) 0.164(5) 0.008(3) -0.046(4) 0.022(4)
O16 0.163(6) 0.116(5) 0.200(5) 0.037(4) 0.056(4) 0.054(4)
O17 0.146(4) 0.102(3) 0.101(3) 0.000(3) 0.011(3) 0.038(3)
O18 0.1378(18) 0.130(2) 0.097(2) 0.0022(17) 0.0138(17) 0.0139(16)
O19 0.187(5) 0.183(5) 0.126(4) 0.040(4) -0.029(4) -0.043(4)
O20 0.164(5) 0.202(6) 0.144(5) -0.039(4) -0.011(4) 0.018(4)
O21 0.177(5) 0.125(4) 0.208(5) 0.012(4) 0.026(4) -0.005(4)
O22 0.1448(15) 0.1769(15) 0.1811(17) 0.0052(13) -0.0172(13) -0.0043(12)
O23 0.1448(15) 0.1769(15) 0.1811(17) 0.0052(13) -0.0172(13) -0.0043(12)
O24 0.1448(15) 0.1769(15) 0.1811(17) 0.0052(13) -0.0172(13) -0.0043(12)
O25 0.1217(14) 0.0566(13) 0.0785(14) -0.0078(11) 0.0197(13) 0.0088(12)
O26 0.182(4) 0.051(2) 0.095(3) 0.001(2) 0.019(3) 0.028(2)
O27 0.1045(18) 0.116(2) 0.221(2) 0.0071(18) 0.0014(17) 0.0002(15)
O28 0.1045(18) 0.116(2) 0.221(2) 0.0071(18) 0.0014(17) 0.0002(15)
O29 0.1603(17) 0.1299(12) 0.1602(16) -0.0466(11) 0.0455(14) -0.0182(13)
O30 0.096(3) 0.108(3) 0.104(3) -0.020(3) -0.012(2) -0.003(2)
O31 0.1603(17) 0.1299(12) 0.1602(16) -0.0466(11) 0.0455(14) -0.0182(13)
O32 0.1603(17) 0.1299(12) 0.1602(16) -0.0466(11) 0.0455(14) -0.0182(13)
O6S 0.251(3) 0.176(2) 0.172(2) 0.0424(17) 0.077(2) 0.0060(19)
C1 0.0799(14) 0.0666(12) 0.0751(13) -0.0191(9) 0.0040(12) -0.0017(12)
C2 0.0799(14) 0.0666(12) 0.0751(13) -0.0191(9) 0.0040(12) -0.0017(12)
C3 0.0799(14) 0.0666(12) 0.0751(13) -0.0191(9) 0.0040(12) -0.0017(12)
C4 0.0799(14) 0.0666(12) 0.0751(13) -0.0191(9) 0.0040(12) -0.0017(12)
C5 0.0799(14) 0.0666(12) 0.0751(13) -0.0191(9) 0.0040(12) -0.0017(12)
C6 0.0799(14) 0.0666(12) 0.0751(13) -0.0191(9) 0.0040(12) -0.0017(12)
C7 0.0799(14) 0.0666(12) 0.0751(13) -0.0191(9) 0.0040(12) -0.0017(12)
C11 0.0954(14) 0.0545(12) 0.0732(13) -0.0009(10) 0.0130(11) -0.0091(10)
C12 0.0954(14) 0.0545(12) 0.0732(13) -0.0009(10) 0.0130(11) -0.0091(10)
C13 0.0954(14) 0.0545(12) 0.0732(13) -0.0009(10) 0.0130(11) -0.0091(10)
C14 0.0954(14) 0.0545(12) 0.0732(13) -0.0009(10) 0.0130(11) -0.0091(10)
C15 0.0954(14) 0.0545(12) 0.0732(13) -0.0009(10) 0.0130(11) -0.0091(10)
C16 0.0954(14) 0.0545(12) 0.0732(13) -0.0009(10) 0.0130(11) -0.0091(10)
C17 0.0954(14) 0.0545(12) 0.0732(13) -0.0009(10) 0.0130(11) -0.0091(10)
C21 0.1222(15) 0.0536(11) 0.0765(15) 0.0184(11) 0.0272(13) 0.0314(10)
C22 0.1222(15) 0.0536(11) 0.0765(15) 0.0184(11) 0.0272(13) 0.0314(10)
C23 0.1222(15) 0.0536(11) 0.0765(15) 0.0184(11) 0.0272(13) 0.0314(10)
C24 0.1222(15) 0.0536(11) 0.0765(15) 0.0184(11) 0.0272(13) 0.0314(10)
C25 0.1222(15) 0.0536(11) 0.0765(15) 0.0184(11) 0.0272(13) 0.0314(10)
C26 0.1222(15) 0.0536(11) 0.0765(15) 0.0184(11) 0.0272(13) 0.0314(10)
C27 0.1222(15) 0.0536(11) 0.0765(15) 0.0184(11) 0.0272(13) 0.0314(10)
C31 0.0880(18) 0.1044(19) 0.0928(19) 0.0254(13) 0.0127(15) 0.0157(15)
C32 0.0880(18) 0.1044(19) 0.0928(19) 0.0254(13) 0.0127(15) 0.0157(15)
C33 0.0880(18) 0.1044(19) 0.0928(19) 0.0254(13) 0.0127(15) 0.0157(15)
C34 0.0880(18) 0.1044(19) 0.0928(19) 0.0254(13) 0.0127(15) 0.0157(15)
C35 0.0880(18) 0.1044(19) 0.0928(19) 0.0254(13) 0.0127(15) 0.0157(15)
C36 0.0880(18) 0.1044(19) 0.0928(19) 0.0254(13) 0.0127(15) 0.0157(15)
C37 0.0880(18) 0.1044(19) 0.0928(19) 0.0254(13) 0.0127(15) 0.0157(15)
C41 0.1132(17) 0.0987(17) 0.1032(18) 0.0033(14) 0.0220(14) 0.0060(14)
C42 0.1132(17) 0.0987(17) 0.1032(18) 0.0033(14) 0.0220(14) 0.0060(14)
C43 0.1132(17) 0.0987(17) 0.1032(18) 0.0033(14) 0.0220(14) 0.0060(14)
C44 0.1132(17) 0.0987(17) 0.1032(18) 0.0033(14) 0.0220(14) 0.0060(14)
C45 0.1132(17) 0.0987(17) 0.1032(18) 0.0033(14) 0.0220(14) 0.0060(14)
C46 0.1132(17) 0.0987(17) 0.1032(18) 0.0033(14) 0.0220(14) 0.0060(14)
C47 0.1132(17) 0.0987(17) 0.1032(18) 0.0033(14) 0.0220(14) 0.0060(14)
C51 0.0747(15) 0.160(2) 0.0931(18) -0.0234(14) 0.0161(13) -0.0204(14)
C52 0.0747(15) 0.160(2) 0.0931(18) -0.0234(14) 0.0161(13) -0.0204(14)
C53 0.0747(15) 0.160(2) 0.0931(18) -0.0234(14) 0.0161(13) -0.0204(14)
C54 0.0747(15) 0.160(2) 0.0931(18) -0.0234(14) 0.0161(13) -0.0204(14)
C55 0.0747(15) 0.160(2) 0.0931(18) -0.0234(14) 0.0161(13) -0.0204(14)
C56 0.0747(15) 0.160(2) 0.0931(18) -0.0234(14) 0.0161(13) -0.0204(14)
C57 0.0747(15) 0.160(2) 0.0931(18) -0.0234(14) 0.0161(13) -0.0204(14)
C61 0.142(2) 0.0923(19) 0.132(2) -0.0212(18) -0.0022(18) -0.0198(19)
C62 0.142(2) 0.0923(19) 0.132(2) -0.0212(18) -0.0022(18) -0.0198(19)
C63 0.142(2) 0.0923(19) 0.132(2) -0.0212(18) -0.0022(18) -0.0198(19)
C64 0.142(2) 0.0923(19) 0.132(2) -0.0212(18) -0.0022(18) -0.0198(19)
C65 0.142(2) 0.0923(19) 0.132(2) -0.0212(18) -0.0022(18) -0.0198(19)
C66 0.142(2) 0.0923(19) 0.132(2) -0.0212(18) -0.0022(18) -0.0198(19)
C67 0.142(2) 0.0923(19) 0.132(2) -0.0212(18) -0.0022(18) -0.0198(19)
C71 0.086(8) 0.190(12) 0.219(12) -0.011(9) -0.021(8) 0.007(8)
C72 0.127(8) 0.116(7) 0.078(5) -0.011(5) -0.001(5) 0.019(6)
C73 0.089(6) 0.133(7) 0.177(8) 0.029(6) 0.036(5) -0.013(5)
C74 0.079(5) 0.091(5) 0.161(7) -0.018(5) -0.021(5) 0.012(5)
C75 0.091(6) 0.089(5) 0.117(5) -0.036(4) 0.020(5) -0.031(5)
C76 0.087(7) 0.167(9) 0.183(8) -0.021(7) -0.018(5) 0.004(6)
C77 0.121(7) 0.141(7) 0.135(7) 0.015(6) -0.027(5) -0.022(7)
C81 0.1378(18) 0.130(2) 0.097(2) 0.0022(17) 0.0138(17) 0.0139(16)
C82 0.1378(18) 0.130(2) 0.097(2) 0.0022(17) 0.0138(17) 0.0139(16)
C83 0.1378(18) 0.130(2) 0.097(2) 0.0022(17) 0.0138(17) 0.0139(16)
C84 0.1378(18) 0.130(2) 0.097(2) 0.0022(17) 0.0138(17) 0.0139(16)
C85 0.1378(18) 0.130(2) 0.097(2) 0.0022(17) 0.0138(17) 0.0139(16)
C86 0.1378(18) 0.130(2) 0.097(2) 0.0022(17) 0.0138(17) 0.0139(16)
C87 0.1378(18) 0.130(2) 0.097(2) 0.0022(17) 0.0138(17) 0.0139(16)
C91 0.1448(15) 0.1769(15) 0.1811(17) 0.0052(13) -0.0172(13) -0.0043(12)
C92 0.1448(15) 0.1769(15) 0.1811(17) 0.0052(13) -0.0172(13) -0.0043(12)
C93 0.1448(15) 0.1769(15) 0.1811(17) 0.0052(13) -0.0172(13) -0.0043(12)
C94 0.1448(15) 0.1769(15) 0.1811(17) 0.0052(13) -0.0172(13) -0.0043(12)
C95 0.1448(15) 0.1769(15) 0.1811(17) 0.0052(13) -0.0172(13) -0.0043(12)
C96 0.1448(15) 0.1769(15) 0.1811(17) 0.0052(13) -0.0172(13) -0.0043(12)
C97 0.1448(15) 0.1769(15) 0.1811(17) 0.0052(13) -0.0172(13) -0.0043(12)
C101 0.1448(15) 0.1769(15) 0.1811(17) 0.0052(13) -0.0172(13) -0.0043(12)
C102 0.1448(15) 0.1769(15) 0.1811(17) 0.0052(13) -0.0172(13) -0.0043(12)
C103 0.1448(15) 0.1769(15) 0.1811(17) 0.0052(13) -0.0172(13) -0.0043(12)
C104 0.1448(15) 0.1769(15) 0.1811(17) 0.0052(13) -0.0172(13) -0.0043(12)
C105 0.1448(15) 0.1769(15) 0.1811(17) 0.0052(13) -0.0172(13) -0.0043(12)
C106 0.1448(15) 0.1769(15) 0.1811(17) 0.0052(13) -0.0172(13) -0.0043(12)
C107 0.1448(15) 0.1769(15) 0.1811(17) 0.0052(13) -0.0172(13) -0.0043(12)
C111 0.1448(15) 0.1769(15) 0.1811(17) 0.0052(13) -0.0172(13) -0.0043(12)
C112 0.1448(15) 0.1769(15) 0.1811(17) 0.0052(13) -0.0172(13) -0.0043(12)
C113 0.1448(15) 0.1769(15) 0.1811(17) 0.0052(13) -0.0172(13) -0.0043(12)
C114 0.1448(15) 0.1769(15) 0.1811(17) 0.0052(13) -0.0172(13) -0.0043(12)
C115 0.1448(15) 0.1769(15) 0.1811(17) 0.0052(13) -0.0172(13) -0.0043(12)
C116 0.1448(15) 0.1769(15) 0.1811(17) 0.0052(13) -0.0172(13) -0.0043(12)
C117 0.1448(15) 0.1769(15) 0.1811(17) 0.0052(13) -0.0172(13) -0.0043(12)
C121 0.1217(14) 0.0566(13) 0.0785(14) -0.0078(11) 0.0197(13) 0.0088(12)
C122 0.1217(14) 0.0566(13) 0.0785(14) -0.0078(11) 0.0197(13) 0.0088(12)
C123 0.1217(14) 0.0566(13) 0.0785(14) -0.0078(11) 0.0197(13) 0.0088(12)
C124 0.1217(14) 0.0566(13) 0.0785(14) -0.0078(11) 0.0197(13) 0.0088(12)
C125 0.1217(14) 0.0566(13) 0.0785(14) -0.0078(11) 0.0197(13) 0.0088(12)
C126 0.1217(14) 0.0566(13) 0.0785(14) -0.0078(11) 0.0197(13) 0.0088(12)
C127 0.1217(14) 0.0566(13) 0.0785(14) -0.0078(11) 0.0197(13) 0.0088(12)
C131 0.1045(18) 0.116(2) 0.221(2) 0.0071(18) 0.0014(17) 0.0002(15)
C132 0.1045(18) 0.116(2) 0.221(2) 0.0071(18) 0.0014(17) 0.0002(15)
C133 0.1045(18) 0.116(2) 0.221(2) 0.0071(18) 0.0014(17) 0.0002(15)
C134 0.1045(18) 0.116(2) 0.221(2) 0.0071(18) 0.0014(17) 0.0002(15)
C135 0.1045(18) 0.116(2) 0.221(2) 0.0071(18) 0.0014(17) 0.0002(15)
C136 0.1045(18) 0.116(2) 0.221(2) 0.0071(18) 0.0014(17) 0.0002(15)
C137 0.1045(18) 0.116(2) 0.221(2) 0.0071(18) 0.0014(17) 0.0002(15)
C141 0.1603(17) 0.1299(12) 0.1602(16) -0.0466(11) 0.0455(14) -0.0182(13)
C142 0.1603(17) 0.1299(12) 0.1602(16) -0.0466(11) 0.0455(14) -0.0182(13)
C143 0.1603(17) 0.1299(12) 0.1602(16) -0.0466(11) 0.0455(14) -0.0182(13)
C144 0.1603(17) 0.1299(12) 0.1602(16) -0.0466(11) 0.0455(14) -0.0182(13)
C145 0.1603(17) 0.1299(12) 0.1602(16) -0.0466(11) 0.0455(14) -0.0182(13)
C146 0.1603(17) 0.1299(12) 0.1602(16) -0.0466(11) 0.0455(14) -0.0182(13)
C147 0.1603(17) 0.1299(12) 0.1602(16) -0.0466(11) 0.0455(14) -0.0182(13)
C151 0.1603(17) 0.1299(12) 0.1602(16) -0.0466(11) 0.0455(14) -0.0182(13)
C152 0.1603(17) 0.1299(12) 0.1602(16) -0.0466(11) 0.0455(14) -0.0182(13)
C153 0.1603(17) 0.1299(12) 0.1602(16) -0.0466(11) 0.0455(14) -0.0182(13)
C154 0.1603(17) 0.1299(12) 0.1602(16) -0.0466(11) 0.0455(14) -0.0182(13)
C155 0.1603(17) 0.1299(12) 0.1602(16) -0.0466(11) 0.0455(14) -0.0182(13)
C156 0.1603(17) 0.1299(12) 0.1602(16) -0.0466(11) 0.0455(14) -0.0182(13)
C157 0.1603(17) 0.1299(12) 0.1602(16) -0.0466(11) 0.0455(14) -0.0182(13)

loop_
_atom_type_symbol
_atom_type_description
_atom_type_scat_dispersion_real
_atom_type_scat_dispersion_imag
_atom_type_scat_source
C C 0.0033 0.0016 'International Tables Vol C Tables 4.2.6.8 and 6.1.1.4'
H H 0.0000 0.0000 'International Tables Vol C Tables 4.2.6.8 and 6.1.1.4'
O O 0.0106 0.0060 'International Tables Vol C Tables 4.2.6.8 and 6.1.1.4'
Si Si 0.0817 0.0704 'International Tables Vol C Tables 4.2.6.8 and 6.1.1.4'
Zn Zn 0.2839 1.4301 'International Tables Vol C Tables 4.2.6.8 and 6.1.1.4'

loop_
_geom_angle_atom_site_label_1
_geom_angle_atom_site_label_2
_geom_angle_atom_site_label_3
_geom_angle
_geom_angle_site_symmetry_1
_geom_angle_site_symmetry_3
O26 Zn1 O3 126.99(15) . 3_667
O26 Zn1 O1S 119.98(15) . .
O3 Zn1 O1S 112.45(13) 3_667 .
O26 Zn1 O2 90.51(15) . .
O3 Zn1 O2 86.37(13) 3_667 .
O1S Zn1 O2 101.53(13) . .
O26 Zn1 O12 86.59(16) . .
O3 Zn1 O12 84.86(14) 3_667 .
O1S Zn1 O12 91.33(14) . .
O2 Zn1 O12 166.48(13) . .
O26 Zn1 Zn6 146.63(11) . .
O3 Zn1 Zn6 77.85(9) 3_667 .
O1S Zn1 Zn6 37.98(8) . .
O2 Zn1 Zn6 115.41(9) . .
O12 Zn1 Zn6 72.66(11) . .
O26 Zn1 Zn5 86.82(12) . .
O3 Zn1 Zn5 136.87(10) 3_667 .
O1S Zn1 Zn5 38.13(9) . .
O2 Zn1 Zn5 123.30(9) . .
O12 Zn1 Zn5 69.75(10) . .
Zn6 Zn1 Zn5 61.81(3) . .
O32 Zn2 O1S 107.84(16) 3_666 .
O32 Zn2 O30 109.30(19) 3_666 2_646
O1S Zn2 O30 109.89(14) . 2_646
O32 Zn2 O1 111.84(16) 3_666 .
O1S Zn2 O1 115.98(12) . .
O30 Zn2 O1 101.77(16) 2_646 .
O32 Zn2 Zn6 113.74(13) 3_666 .
O1S Zn2 Zn6 34.33(8) . .
O30 Zn2 Zn6 76.35(11) 2_646 .
O1 Zn2 Zn6 132.13(10) . .
O8 Zn3 O17 95.89(18) . .
O8 Zn3 O2S 96.82(15) . .
O17 Zn3 O2S 93.25(15) . .
O8 Zn3 O4S 164.23(19) . .
O17 Zn3 O4S 99.5(2) . .
O2S Zn3 O4S 85.88(18) . .
O8 Zn3 O13 79.59(19) . 2_656
O17 Zn3 O13 173.34(16) . 2_656
O2S Zn3 O13 92.15(15) . 2_656
O4S Zn3 O13 84.8(2) . 2_656
O8 Zn3 O3S 87.48(18) . .
O17 Zn3 O3S 88.71(18) . .
O2S Zn3 O3S 175.07(17) . .
O4S Zn3 O3S 89.3(2) . .
O13 Zn3 O3S 86.22(18) 2_656 .
O7 Zn4 O2S 105.19(14) . .
O7 Zn4 O5S 105.43(19) . .
O2S Zn4 O5S 149.20(19) . .
O7 Zn4 O18 101.37(16) . .
O2S Zn4 O18 92.86(16) . .
O5S Zn4 O18 84.36(19) . .
O7 Zn4 O9 93.20(14) . 3_667
O2S Zn4 O9 93.42(14) . 3_667
O5S Zn4 O9 81.63(19) . 3_667
O18 Zn4 O9 162.02(15) . 3_667
O11 Zn5 O1S 105.81(14) . .
O11 Zn5 O7S 113.6(2) . .
O1S Zn5 O7S 140.52(19) . .
O11 Zn5 O5 88.10(13) . 2_646
O1S Zn5 O5 94.01(11) . 2_646
O7S Zn5 O5 85.58(17) . 2_646
O11 Zn5 O25 91.60(13) . .
O1S Zn5 O25 96.57(11) . .
O7S Zn5 O25 84.54(17) . .
O5 Zn5 O25 169.07(12) 2_646 .
O11 Zn5 Zn1 84.30(10) . .
O1S Zn5 Zn1 37.14(8) . .
O7S Zn5 Zn1 147.20(16) . .
O5 Zn5 Zn1 123.78(9) 2_646 .
O25 Zn5 Zn1 67.01(9) . .
O11 Zn5 Zn6 83.37(11) . .
O1S Zn5 Zn6 34.77(8) . .
O7S Zn5 Zn6 147.50(15) . .
O5 Zn5 Zn6 66.75(9) 2_646 .
O25 Zn5 Zn6 124.06(9) . .
Zn1 Zn5 Zn6 57.05(5) . .
O1S Zn6 O4 118.10(13) . 3_667
O1S Zn6 O6 117.42(14) . 2_646
O4 Zn6 O6 108.35(15) 3_667 2_646
O1S Zn6 O29 109.42(17) . 2_646
O4 Zn6 O29 98.85(18) 3_667 2_646
O6 Zn6 O29 101.82(18) 2_646 2_646
O1S Zn6 Zn1 39.49(8) . .
O4 Zn6 Zn1 79.02(10) 3_667 .
O6 Zn6 Zn1 131.94(10) 2_646 .
O29 Zn6 Zn1 124.45(15) 2_646 .
O1S Zn6 Zn2 35.45(9) . .
O4 Zn6 Zn2 123.93(11) 3_667 .
O6 Zn6 Zn2 127.67(10) 2_646 .
O29 Zn6 Zn2 73.98(14) 2_646 .
Zn1 Zn6 Zn2 63.29(3) . .
O1S Zn6 Zn5 37.07(9) . .
O4 Zn6 Zn5 129.57(11) 3_667 .
O6 Zn6 Zn5 81.20(11) 2_646 .
O29 Zn6 Zn5 128.35(13) 2_646 .
Zn1 Zn6 Zn5 61.14(3) . .
Zn2 Zn6 Zn5 65.02(2) . .
O14 Zn7 O2S 120.99(16) . 2_646
O14 Zn7 O23 107.13(19) . 4_465
O2S Zn7 O23 106.97(18) 2_646 4_465
O14 Zn7 O10 106.53(17) . 4_565
O2S Zn7 O10 109.57(17) 2_646 4_565
O23 Zn7 O10 104.5(2) 4_465 4_565
O27 Zn8 O22 108.2(2) . 2_656
O27 Zn8 O19 116.3(2) . 3_666
O22 Zn8 O19 112.7(2) 2_656 3_666
O27 Zn8 O16 98.8(2) . .
O22 Zn8 O16 108.3(2) 2_656 .
O19 Zn8 O16 111.5(2) 3_666 .
O21 Zn9 O15 115.1(2) 4_565 3_666
O21 Zn9 O20 97.1(2) 4_565 .
O15 Zn9 O20 107.9(2) 3_666 .
O21 Zn9 O6S 109.9(2) 4_565 .
O15 Zn9 O6S 121.5(2) 3_666 .
O20 Zn9 O6S 101.4(2) . .
C35 Si1 C15 109.02(16) . .
C35 Si1 C5 109.62(16) . .
C15 Si1 C5 109.90(16) . .
C35 Si1 C25 112.07(17) . .
C15 Si1 C25 110.44(15) . .
C5 Si1 C25 105.74(16) . .
C75 Si2 C55 111.9(3) . .
C75 Si2 C65 106.1(2) . .
C55 Si2 C65 109.79(19) . .
C75 Si2 C45 105.7(2) . .
C55 Si2 C45 108.73(18) . .
C65 Si2 C45 114.52(19) . .
C115 Si3 C105 106.2(3) . .
C115 Si3 C95 114.9(3) . .
C105 Si3 C95 112.2(3) . .
C115 Si3 C85 108.7(3) . .
C105 Si3 C85 106.5(3) . .
C95 Si3 C85 108.1(2) . .
C145 Si4 C135 114.8(2) . .
C145 Si4 C125 105.1(2) . .
C135 Si4 C125 108.5(2) . .
C145 Si4 C155 110.7(2) . .
C135 Si4 C155 112.0(2) . .
C125 Si4 C155 104.90(19) . .
Zn6 O1S Zn2 110.22(14) . .
Zn6 O1S Zn1 102.53(13) . .
Zn2 O1S Zn1 111.71(13) . .
Zn6 O1S Zn5 108.16(13) . .
Zn2 O1S Zn5 118.22(14) . .
Zn1 O1S Zn5 104.73(13) . .
C1 O1 Zn2 119.9(3) . .
C1 O2 Zn1 139.5(3) . .
Zn7 O2S Zn4 114.79(18) 2_656 .
Zn7 O2S Zn3 111.07(16) 2_656 .
Zn4 O2S Zn3 107.88(16) . .
C11 O3 Zn1 127.6(3) . 3_667
C11 O4 Zn6 124.3(3) . 3_667
C21 O5 Zn5 127.3(3) . 2_656
C21 O6 Zn6 115.8(3) . 2_656
C31 O7 Zn4 124.0(2) . .
C31 O8 Zn3 139.0(3) . .
C41 O9 Zn4 130.5(4) . 3_667
C41 O10 Zn7 118.1(4) . 4_566
C51 O11 Zn5 127.3(4) . .
C51 O12 Zn1 138.7(4) . .
C61 O13 Zn3 133.4(5) . 2_646
C61 O14 Zn7 114.6(3) . .
C71 O15 Zn9 137.4(8) . 3_666
C71 O16 Zn8 143.5(7) . .
C81 O17 Zn3 127.3(5) . .
C81 O18 Zn4 133.8(5) . .
C91 O19 Zn8 133.2(6) . 3_666
C91 O20 Zn9 145.8(7) . .
C101 O21 Zn9 145.5(5) . 4_566
C101 O22 Zn8 122.9(4) . 2_646
C111 O23 Zn7 115.4(4) . 4_666
C111 O24 H24B 109.5 . .
C121 O25 Zn5 139.2(4) . .
C121 O26 Zn1 118.3(3) . .
C131 O27 Zn8 122.9(5) . .
C141 O29 Zn6 130.7(5) . 2_656
C141 O30 Zn2 131.2(5) . 2_656
C151 O31 H31A 109.5 . .
C151 O32 Zn2 122.8(3) . 3_666
O2 C1 O1 125.1(5) . .
O2 C1 C2 120.4(5) . .
O1 C1 C2 114.1(5) . .
C3 C2 C7 120.0 . .
C3 C2 C1 121.7(3) . .
C7 C2 C1 118.0(3) . .
C4 C3 C2 120.0 . .
C4 C3 H3A 120.0 . .
C2 C3 H3A 120.0 . .
C5 C4 C3 120.0 . .
C5 C4 H4A 120.0 . .
C3 C4 H4A 120.0 . .
C4 C5 C6 120.0 . .
C4 C5 Si1 121.33(19) . .
C6 C5 Si1 118.63(19) . .
C5 C6 C7 120.0 . .
C5 C6 H6A 120.0 . .
C7 C6 H6A 120.0 . .
C6 C7 C2 120.0 . .
C6 C7 H7A 120.0 . .
C2 C7 H7A 120.0 . .
O3 C11 O4 125.6(5) . .
O3 C11 C12 120.1(5) . .
O4 C11 C12 114.2(4) . .
C13 C12 C17 120.0 . .
C13 C12 C11 118.0(3) . .
C17 C12 C11 121.7(3) . .
C12 C13 C14 120.0 . .
C12 C13 H13A 120.0 . .
C14 C13 H13A 120.0 . .
C15 C14 C13 120.0 . .
C15 C14 H14A 120.0 . .
C13 C14 H14A 120.0 . .
C16 C15 C14 120.0 . .
C16 C15 Si1 119.62(19) . .
C14 C15 Si1 120.32(19) . .
C15 C16 C17 120.0 . .
C15 C16 H16A 120.0 . .
C17 C16 H16A 120.0 . .
C16 C17 C12 120.0 . .
C16 C17 H17A 120.0 . .
C12 C17 H17A 120.0 . .
O5 C21 O6 129.3(5) . .
O5 C21 C22 119.4(5) . .
O6 C21 C22 111.3(5) . .
C23 C22 C27 120.0 . .
C23 C22 C21 118.7(3) . .
C27 C22 C21 121.3(3) . .
C24 C23 C22 120.0 . .
C24 C23 H23A 120.0 . .
C22 C23 H23A 120.0 . .
C23 C24 C25 120.0 . .
C23 C24 H24A 120.0 . .
C25 C24 H24A 120.0 . .
C26 C25 C24 120.0 . .
C26 C25 Si1 118.38(18) . .
C24 C25 Si1 121.51(19) . .
C27 C26 C25 120.0 . .
C27 C26 H26A 120.0 . .
C25 C26 H26A 120.0 . .
C26 C27 C22 120.0 . .
C26 C27 H27A 120.0 . .
C22 C27 H27A 120.0 . .
O8 C31 O7 125.6(3) . .
O8 C31 C32 115.4(3) . .
O7 C31 C32 118.2(3) . .
C33 C32 C37 120.0 . .
C33 C32 C31 123.1(3) . .
C37 C32 C31 116.9(3) . .
C32 C33 C34 120.0 . .
C32 C33 H33A 120.0 . .
C34 C33 H33A 120.0 . .
C35 C34 C33 120.0 . .
C35 C34 H34A 120.0 . .
C33 C34 H34A 120.0 . .
C36 C35 C34 120.0 . .
C36 C35 Si1 116.7(2) . .
C34 C35 Si1 123.3(2) . .
C35 C36 C37 120.0 . .
C35 C36 H36A 120.0 . .
C37 C36 H36A 120.0 . .
C36 C37 C32 120.0 . .
C36 C37 H37A 120.0 . .
C32 C37 H37A 120.0 . .
O10 C41 O9 123.5(7) . .
O10 C41 C42 118.1(6) . .
O9 C41 C42 118.4(6) . .
C43 C42 C47 120.0 . .
C43 C42 C41 119.3(4) . .
C47 C42 C41 120.7(4) . .
C44 C43 C42 120.0 . .
C44 C43 H43A 120.0 . .
C42 C43 H43A 120.0 . .
C43 C44 C45 120.0 . .
C43 C44 H44A 120.0 . .
C45 C44 H44A 120.0 . .
C46 C45 C44 120.0 . .
C46 C45 Si2 120.0(2) . .
C44 C45 Si2 120.0(2) . .
C47 C46 C45 120.0 . .
C47 C46 H46A 120.0 . .
C45 C46 H46A 120.0 . .
C46 C47 C42 120.0 . .
C46 C47 H47A 120.0 . .
C42 C47 H47A 120.0 . .
O12 C51 O11 118.8(6) . .
O12 C51 C52 120.4(6) . .
O11 C51 C52 120.3(6) . .
C53 C52 C57 120.0 . .
C53 C52 C51 120.8(4) . .
C57 C52 C51 119.2(4) . .
C52 C53 C54 120.0 . .
C52 C53 H53A 120.0 . .
C54 C53 H53A 120.0 . .
C55 C54 C53 120.0 . .
C55 C54 H54A 120.0 . .
C53 C54 H54A 120.0 . .
C54 C55 C56 120.0 . .
C54 C55 Si2 119.3(2) . .
C56 C55 Si2 120.5(2) . .
C55 C56 C57 120.0 . .
C55 C56 H56A 120.0 . .
C57 C56 H56A 120.0 . .
C56 C57 C52 120.0 . .
C56 C57 H57A 120.0 . .
C52 C57 H57A 120.0 . .
O14 C61 O13 126.3(3) . .
O14 C61 C62 118.3(4) . .
O13 C61 C62 115.3(4) . .
C63 C62 C67 120.0 . .
C63 C62 C61 120.9(3) . .
C67 C62 C61 119.1(3) . .
C62 C63 C64 120.0 . .
C62 C63 H63A 120.0 . .
C64 C63 H63A 120.0 . .
C65 C64 C63 120.0 . .
C65 C64 H64A 120.0 . .
C63 C64 H64A 120.0 . .
C64 C65 C66 120.0 . .
C64 C65 Si2 119.4(3) . .
C66 C65 Si2 120.6(3) . .
C65 C66 C67 120.0 . .
C65 C66 H66A 120.0 . .
C67 C66 H66A 120.0 . .
C66 C67 C62 120.0 . .
C66 C67 H67A 120.0 . .
C62 C67 H67A 120.0 . .
O15 C71 O16 116.9(12) . .
O15 C71 C72 125.9(11) . .
O16 C71 C72 117.1(8) . .
C73 C72 C77 120.0 . .
C73 C72 C71 122.5(7) . .
C77 C72 C71 117.0(7) . .
C74 C73 C72 120.0 . .
C74 C73 H73A 120.0 . .
C72 C73 H73A 120.0 . .
C73 C74 C75 120.0 . .
C73 C74 H74A 120.0 . .
C75 C74 H74A 120.0 . .
C76 C75 C74 120.0 . .
C76 C75 Si2 121.8(5) . .
C74 C75 Si2 118.0(5) . .
C75 C76 C77 120.0 . .
C75 C76 H76A 120.0 . .
C77 C76 H76A 120.0 . .
C76 C77 C72 120.0 . .
C76 C77 H77A 120.0 . .
C72 C77 H77A 120.0 . .
O18 C81 O17 128.2(7) . .
O18 C81 C82 114.9(7) . .
O17 C81 C82 114.8(6) . .
C83 C82 C87 120.0 . .
C83 C82 C81 120.4(5) . .
C87 C82 C81 119.6(5) . .
C84 C83 C82 120.0 . .
C84 C83 H83A 120.0 . .
C82 C83 H83A 120.0 . .
C85 C84 C83 120.0 . .
C85 C84 H84A 120.0 . .
C83 C84 H84A 120.0 . .
C84 C85 C86 120.0 . .
C84 C85 Si3 117.2(3) . .
C86 C85 Si3 121.6(3) . .
C87 C86 C85 120.0 . .
C87 C86 H86A 120.0 . .
C85 C86 H86A 120.0 . .
C86 C87 C82 120.0 . .
C86 C87 H87A 120.0 . .
C82 C87 H87A 120.0 . .
O20 C91 O19 117.8(10) . .
O20 C91 C92 124.3(10) . .
O19 C91 C92 117.9(10) . .
C93 C92 C97 120.0 . .
C93 C92 C91 119.6(7) . .
C97 C92 C91 120.3(7) . .
C92 C93 C94 120.0 . .
C92 C93 H93A 120.0 . .
C94 C93 H93A 120.0 . .
C95 C94 C93 120.0 . .
C95 C94 H94A 120.0 . .
C93 C94 H94A 120.0 . .
C94 C95 C96 120.0 . .
C94 C95 Si3 118.1(4) . .
C96 C95 Si3 121.8(4) . .
C97 C96 C95 120.0 . .
C97 C96 H96A 120.0 . .
C95 C96 H96A 120.0 . .
C96 C97 C92 120.0 . .
C96 C97 H97A 120.0 . .
C92 C97 H97A 120.0 . .
O21 C101 O22 123.7(5) . .
O21 C101 C102 123.4(8) . .
O22 C101 C102 112.8(7) . .
C103 C102 C107 120.0 . .
C103 C102 C101 122.5(6) . .
C107 C102 C101 117.0(6) . .
C104 C103 C102 120.0 . .
C104 C103 H10A 120.0 . .
C102 C103 H10A 120.0 . .
C103 C104 C105 120.0 . .
C103 C104 H10B 120.0 . .
C105 C104 H10B 120.0 . .
C104 C105 C106 120.0 . .
C104 C105 Si3 122.5(4) . .
C106 C105 Si3 117.2(4) . .
C107 C106 C105 120.0 . .
C107 C106 H10C 120.0 . .
C105 C106 H10C 120.0 . .
C106 C107 C102 120.0 . .
C106 C107 H10D 120.0 . .
C102 C107 H10D 120.0 . .
O23 C111 O24 107.6(4) . .
O23 C111 C112 107.9(4) . .
O24 C111 C112 139.4(6) . .
C113 C112 C117 120.0 . .
C113 C112 C111 106.9(5) . .
C117 C112 C111 133.0(5) . .
C112 C113 C114 120.0 . .
C112 C113 H11A 120.0 . .
C114 C113 H11A 120.0 . .
C115 C114 C113 120.0 . .
C115 C114 H11B 120.0 . .
C113 C114 H11B 120.0 . .
C116 C115 C114 120.0 . .
C116 C115 Si3 126.5(4) . .
C114 C115 Si3 112.4(4) . .
C115 C116 C117 120.0 . .
C115 C116 H11C 120.0 . .
C117 C116 H11C 120.0 . .
C116 C117 C112 120.0 . .
C116 C117 H11D 120.0 . .
C112 C117 H11D 120.0 . .
O25 C121 O26 124.9(5) . .
O25 C121 C122 124.2(5) . .
O26 C121 C122 110.8(4) . .
C123 C122 C127 120.0 . .
C123 C122 C121 117.5(3) . .
C127 C122 C121 122.5(3) . .
C124 C123 C122 120.0 . .
C124 C123 H12A 120.0 . .
C122 C123 H12A 120.0 . .
C123 C124 C125 120.0 . .
C123 C124 H12B 120.0 . .
C125 C124 H12B 120.0 . .
C126 C125 C124 120.0 . .
C126 C125 Si4 119.1(2) . .
C124 C125 Si4 120.9(2) . .
C125 C126 C127 120.0 . .
C125 C126 H12C 120.0 . .
C127 C126 H12C 120.0 . .
C126 C127 C122 120.0 . .
C126 C127 H12D 120.0 . .
C122 C127 H12D 120.0 . .
O27 C131 O28 126.9(8) . .
O27 C131 C132 118.8(7) . .
O28 C131 C132 114.1(7) . .
C133 C132 C137 120.0 . .
C133 C132 C131 116.3(5) . .
C137 C132 C131 123.7(5) . .
C132 C133 C134 120.0 . .
C132 C133 H13B 120.0 . .
C134 C133 H13B 120.0 . .
C135 C134 C133 120.0 . .
C135 C134 H13C 120.0 . .
C133 C134 H13C 120.0 . .
C134 C135 C136 120.0 . .
C134 C135 Si4 118.5(3) . .
C136 C135 Si4 121.4(3) . .
C135 C136 C137 120.0 . .
C135 C136 H13D 120.0 . .
C137 C136 H13D 120.0 . .
C136 C137 C132 120.0 . .
C136 C137 H13E 120.0 . .
C132 C137 H13E 120.0 . .
O30 C141 O29 122.5(7) . .
O30 C141 C142 124.3(8) . .
O29 C141 C142 113.1(7) . .
C143 C142 C147 120.0 . .
C143 C142 C141 117.6(5) . .
C147 C142 C141 122.1(5) . .
C144 C143 C142 120.0 . .
C144 C143 H14B 120.0 . .
C142 C143 H14B 120.0 . .
C143 C144 C145 120.0 . .
C143 C144 H14C 120.0 . .
C145 C144 H14C 120.0 . .
C144 C145 C146 120.0 . .
C144 C145 Si4 123.0(3) . .
C146 C145 Si4 117.0(3) . .
C147 C146 C145 120.0 . .
C147 C146 H14D 120.0 . .
C145 C146 H14D 120.0 . .
C146 C147 C142 120.0 . .
C146 C147 H14E 120.0 . .
C142 C147 H14E 120.0 . .
O32 C151 O31 123.6(4) . .
O32 C151 C152 108.1(4) . .
O31 C151 C152 126.3(5) . .
C153 C152 C157 120.0 . .
C153 C152 C151 125.5(4) . .
C157 C152 C151 114.3(4) . .
C154 C153 C152 120.0 . .
C154 C153 H15A 120.0 . .
C152 C153 H15A 120.0 . .
C153 C154 C155 120.0 . .
C153 C154 H15B 120.0 . .
C155 C154 H15B 120.0 . .
C156 C155 C154 120.0 . .
C156 C155 Si4 114.8(3) . .
C154 C155 Si4 124.1(3) . .
C157 C156 C155 120.0 . .
C157 C156 H15C 120.0 . .
C155 C156 H15C 120.0 . .
C156 C157 C152 120.0 . .
C156 C157 H15D 120.0 . .
C152 C157 H15D 120.0 . .

loop_
_geom_bond_atom_site_label_1
_geom_bond_atom_site_label_2
_geom_bond_distance
_geom_bond_site_symmetry_2
Zn1 O26 1.929(3) .
Zn1 O3 1.930(3) 3_667
Zn1 O1S 1.948(3) .
Zn1 O2 2.053(3) .
Zn1 O12 2.212(4) .
Zn1 Zn6 2.990(2) .
Zn1 Zn5 3.1201(17) .
Zn2 O32 1.931(4) 3_666
Zn2 O1S 1.938(3) .
Zn2 O30 1.950(4) 2_646
Zn2 O1 1.954(3) .
Zn2 Zn6 3.1361(15) .
Zn3 O8 1.986(4) .
Zn3 O17 2.003(4) .
Zn3 O2S 2.095(4) .
Zn3 O4S 2.111(5) .
Zn3 O13 2.165(5) 2_656
Zn3 O3S 2.268(5) .
Zn4 O7 1.961(3) .
Zn4 O2S 2.019(4) .
Zn4 O5S 2.069(5) .
Zn4 O18 2.073(4) .
Zn4 O9 2.152(4) 3_667
Zn5 O11 1.988(3) .
Zn5 O1S 1.992(3) .
Zn5 O7S 2.003(5) .
Zn5 O5 2.120(3) 2_646
Zn5 O25 2.121(3) .
Zn5 Zn6 3.1402(18) .
Zn6 O1S 1.885(3) .
Zn6 O4 1.933(4) 3_667
Zn6 O6 1.951(3) 2_646
Zn6 O29 2.020(5) 2_646
Zn7 O14 1.929(4) .
Zn7 O2S 1.929(3) 2_646
Zn7 O23 1.967(5) 4_465
Zn7 O10 1.992(4) 4_565
Zn8 O27 1.875(4) .
Zn8 O22 1.951(6) 2_656
Zn8 O19 1.964(5) 3_666
Zn8 O16 1.965(5) .
Zn9 O21 1.833(5) 4_565
Zn9 O15 1.971(5) 3_666
Zn9 O20 1.976(6) .
Zn9 O6S 2.013(6) .
Si1 C35 1.860(3) .
Si1 C15 1.879(3) .
Si1 C5 1.880(3) .
Si1 C25 1.887(3) .
Si2 C75 1.845(5) .
Si2 C55 1.891(3) .
Si2 C65 1.891(3) .
Si2 C45 1.922(3) .
Si3 C115 1.837(4) .
Si3 C105 1.850(4) .
Si3 C95 1.871(4) .
Si3 C85 1.885(4) .
Si4 C145 1.859(3) .
Si4 C135 1.866(3) .
Si4 C125 1.884(3) .
Si4 C155 1.903(4) .
O1 C1 1.282(5) .
O2 C1 1.233(5) .
O2S Zn7 1.929(3) 2_656
O3 C11 1.260(5) .
O3 Zn1 1.930(3) 3_667
O4 C11 1.302(5) .
O4 Zn6 1.933(4) 3_667
O5 C21 1.205(5) .
O5 Zn5 2.120(3) 2_656
O6 C21 1.263(6) .
O6 Zn6 1.951(3) 2_656
O7 C31 1.2789(19) .
O8 C31 1.2760(19) .
O9 C41 1.267(6) .
O9 Zn4 2.152(4) 3_667
O10 C41 1.245(6) .
O10 Zn7 1.992(4) 4_566
O11 C51 1.287(6) .
O12 C51 1.230(6) .
O13 C61 1.275(2) .
O13 Zn3 2.165(5) 2_646
O14 C61 1.273(2) .
O15 C71 1.181(8) .
O15 Zn9 1.971(5) 3_666
O16 C71 1.302(10) .
O17 C81 1.271(7) .
O18 C81 1.203(7) .
O19 C91 1.274(9) .
O19 Zn8 1.964(5) 3_666
O20 C91 1.222(9) .
O21 C101 1.267(8) .
O21 Zn9 1.833(5) 4_566
O22 C101 1.271(8) .
O22 Zn8 1.951(6) 2_646
O23 C111 1.277(2) .
O23 Zn7 1.967(5) 4_666
O24 C111 1.287(2) .
O24 H24B 0.8400 .
O25 C121 1.170(5) .
O26 C121 1.334(6) .
O27 C131 1.192(7) .
O28 C131 1.248(7) .
O29 C141 1.267(8) .
O29 Zn6 2.020(5) 2_656
O30 C141 1.212(7) .
O30 Zn2 1.951(4) 2_656
O31 C151 1.290(2) .
O31 H31A 0.8400 .
O32 C151 1.273(2) .
O32 Zn2 1.931(4) 3_666
C1 C2 1.484(5) .
C2 C3 1.3900 .
C2 C7 1.3900 .
C3 C4 1.3900 .
C3 H3A 0.9500 .
C4 C5 1.3900 .
C4 H4A 0.9500 .
C5 C6 1.3900 .
C6 C7 1.3900 .
C6 H6A 0.9500 .
C7 H7A 0.9500 .
C11 C12 1.500(5) .
C12 C13 1.3900 .
C12 C17 1.3900 .
C13 C14 1.3900 .
C13 H13A 0.9500 .
C14 C15 1.3900 .
C14 H14A 0.9500 .
C15 C16 1.3900 .
C16 C17 1.3900 .
C16 H16A 0.9500 .
C17 H17A 0.9500 .
C21 C22 1.514(5) .
C22 C23 1.3900 .
C22 C27 1.3900 .
C23 C24 1.3900 .
C23 H23A 0.9500 .
C24 C25 1.3900 .
C24 H24A 0.9500 .
C25 C26 1.3900 .
C26 C27 1.3900 .
C26 H26A 0.9500 .
C27 H27A 0.9500 .
C31 C32 1.5072 .
C32 C33 1.3900 .
C32 C37 1.3900 .
C33 C34 1.3900 .
C33 H33A 0.9500 .
C34 C35 1.3900 .
C34 H34A 0.9500 .
C35 C36 1.3900 .
C36 C37 1.3900 .
C36 H36A 0.9500 .
C37 H37A 0.9500 .
C41 C42 1.411(7) .
C42 C43 1.3900 .
C42 C47 1.3900 .
C43 C44 1.3900 .
C43 H43A 0.9500 .
C44 C45 1.3900 .
C44 H44A 0.9500 .
C45 C46 1.3900 .
C46 C47 1.3900 .
C46 H46A 0.9500 .
C47 H47A 0.9500 .
C51 C52 1.419(6) .
C52 C53 1.3900 .
C52 C57 1.3900 .
C53 C54 1.3900 .
C53 H53A 0.9500 .
C54 C55 1.3900 .
C54 H54A 0.9500 .
C55 C56 1.3900 .
C56 C57 1.3900 .
C56 H56A 0.9500 .
C57 H57A 0.9500 .
C61 C62 1.5069 .
C62 C63 1.3900 .
C62 C67 1.3900 .
C63 C64 1.3900 .
C63 H63A 0.9500 .
C64 C65 1.3900 .
C64 H64A 0.9500 .
C65 C66 1.3900 .
C66 C67 1.3900 .
C66 H66A 0.9500 .
C67 H67A 0.9500 .
C71 C72 1.403(12) .
C72 C73 1.3900 .
C72 C77 1.3900 .
C73 C74 1.3900 .
C73 H73A 0.9500 .
C74 C75 1.3900 .
C74 H74A 0.9500 .
C75 C76 1.3900 .
C76 C77 1.3900 .
C76 H76A 0.9500 .
C77 H77A 0.9500 .
C81 C82 1.536(8) .
C82 C83 1.3900 .
C82 C87 1.3900 .
C83 C84 1.3900 .
C83 H83A 0.9500 .
C84 C85 1.3900 .
C84 H84A 0.9500 .
C85 C86 1.3900 .
C86 C87 1.3900 .
C86 H86A 0.9500 .
C87 H87A 0.9500 .
C91 C92 1.405(11) .
C92 C93 1.3900 .
C92 C97 1.3900 .
C93 C94 1.3900 .
C93 H93A 0.9500 .
C94 C95 1.3900 .
C94 H94A 0.9500 .
C95 C96 1.3900 .
C96 C97 1.3900 .
C96 H96A 0.9500 .
C97 H97A 0.9500 .
C101 C102 1.5094(12) .
C102 C103 1.3900 .
C102 C107 1.3900 .
C103 C104 1.3900 .
C103 H10A 0.9500 .
C104 C105 1.3900 .
C104 H10B 0.9500 .
C105 C106 1.3900 .
C106 C107 1.3900 .
C106 H10C 0.9500 .
C107 H10D 0.9500 .
C111 C112 1.5096 .
C112 C113 1.3900 .
C112 C117 1.3900 .
C113 C114 1.3900 .
C113 H11A 0.9500 .
C114 C115 1.3900 .
C114 H11B 0.9500 .
C115 C116 1.3900 .
C116 C117 1.3900 .
C116 H11C 0.9500 .
C117 H11D 0.9500 .
C121 C122 1.492(6) .
C122 C123 1.3900 .
C122 C127 1.3900 .
C123 C124 1.3900 .
C123 H12A 0.9500 .
C124 C125 1.3900 .
C124 H12B 0.9500 .
C125 C126 1.3900 .
C126 C127 1.3900 .
C126 H12C 0.9500 .
C127 H12D 0.9500 .
C131 C132 1.522(8) .
C132 C133 1.3900 .
C132 C137 1.3900 .
C133 C134 1.3900 .
C133 H13B 0.9500 .
C134 C135 1.3900 .
C134 H13C 0.9500 .
C135 C136 1.3900 .
C136 C137 1.3900 .
C136 H13D 0.9500 .
C137 H13E 0.9500 .
C141 C142 1.484(8) .
C142 C143 1.3900 .
C142 C147 1.3900 .
C143 C144 1.3900 .
C143 H14B 0.9500 .
C144 C145 1.3900 .
C144 H14C 0.9500 .
C145 C146 1.3900 .
C146 C147 1.3900 .
C146 H14D 0.9500 .
C147 H14E 0.9500 .
C151 C152 1.5095 .
C152 C153 1.3900 .
C152 C157 1.3900 .
C153 C154 1.3900 .
C153 H15A 0.9500 .
C154 C155 1.3900 .
C154 H15B 0.9500 .
C155 C156 1.3900 .
C156 C157 1.3900 .
C156 H15C 0.9500 .
C157 H15D 0.9500 .

loop_
_geom_torsion_atom_site_label_1
_geom_torsion_atom_site_label_2
_geom_torsion_atom_site_label_3
_geom_torsion_atom_site_label_4
_geom_torsion
_geom_torsion_site_symmetry_1
_geom_torsion_site_symmetry_4
O26 Zn1 Zn5 O11 -82.38(16) . .
O3 Zn1 Zn5 O11 62.91(17) 3_667 .
O1S Zn1 Zn5 O11 125.82(16) . .
O2 Zn1 Zn5 O11 -170.90(15) . .
O12 Zn1 Zn5 O11 5.15(15) . .
Zn6 Zn1 Zn5 O11 85.78(10) . .
O26 Zn1 Zn5 O1S 151.80(17) . .
O3 Zn1 Zn5 O1S -62.91(19) 3_667 .
O2 Zn1 Zn5 O1S 63.28(17) . .
O12 Zn1 Zn5 O1S -120.67(17) . .
Zn6 Zn1 Zn5 O1S -40.04(13) . .
O26 Zn1 Zn5 O7S 43.7(3) . .
O3 Zn1 Zn5 O7S -171.0(3) 3_667 .
O1S Zn1 Zn5 O7S -108.1(3) . .
O2 Zn1 Zn5 O7S -44.8(3) . .
O12 Zn1 Zn5 O7S 131.2(3) . .
Zn6 Zn1 Zn5 O7S -148.2(3) . .
O26 Zn1 Zn5 O5 -166.25(16) . 2_646
O3 Zn1 Zn5 O5 -20.96(18) 3_667 2_646
O1S Zn1 Zn5 O5 41.95(17) . 2_646
O2 Zn1 Zn5 O5 105.23(15) . 2_646
O12 Zn1 Zn5 O5 -78.72(16) . 2_646
Zn6 Zn1 Zn5 O5 1.91(11) . 2_646
O26 Zn1 Zn5 O25 11.80(15) . .
O3 Zn1 Zn5 O25 157.09(17) 3_667 .
O1S Zn1 Zn5 O25 -140.00(16) . .
O2 Zn1 Zn5 O25 -76.72(14) . .
O12 Zn1 Zn5 O25 99.33(15) . .
Zn6 Zn1 Zn5 O25 179.96(10) . .
O26 Zn1 Zn5 Zn6 -168.16(12) . .
O3 Zn1 Zn5 Zn6 -22.87(14) 3_667 .
O1S Zn1 Zn5 Zn6 40.04(13) . .
O2 Zn1 Zn5 Zn6 103.32(11) . .
O12 Zn1 Zn5 Zn6 -80.63(11) . .
O26 Zn1 Zn6 O1S 62.1(3) . .
O3 Zn1 Zn6 O1S -155.57(17) 3_667 .
O2 Zn1 Zn6 O1S -75.59(18) . .
O12 Zn1 Zn6 O1S 116.08(18) . .
Zn5 Zn1 Zn6 O1S 40.20(14) . .
O26 Zn1 Zn6 O4 -126.1(3) . 3_667
O3 Zn1 Zn6 O4 16.24(14) 3_667 3_667
O1S Zn1 Zn6 O4 171.82(18) . 3_667
O2 Zn1 Zn6 O4 96.23(16) . 3_667
O12 Zn1 Zn6 O4 -72.11(16) . 3_667
Zn5 Zn1 Zn6 O4 -147.98(12) . 3_667
O26 Zn1 Zn6 O6 -21.2(3) . 2_646
O3 Zn1 Zn6 O6 121.13(17) 3_667 2_646
O1S Zn1 Zn6 O6 -83.3(2) . 2_646
O2 Zn1 Zn6 O6 -158.89(17) . 2_646
O12 Zn1 Zn6 O6 32.78(17) . 2_646
Zn5 Zn1 Zn6 O6 -43.10(14) . 2_646
O26 Zn1 Zn6 O29 140.6(3) . 2_646
O3 Zn1 Zn6 O29 -77.02(19) 3_667 2_646
O1S Zn1 Zn6 O29 78.6(2) . 2_646
O2 Zn1 Zn6 O29 2.96(19) . 2_646
O12 Zn1 Zn6 O29 -165.37(19) . 2_646
Zn5 Zn1 Zn6 O29 118.75(16) . 2_646
O26 Zn1 Zn6 Zn2 96.6(2) . .
O3 Zn1 Zn6 Zn2 -120.99(9) 3_667 .
O1S Zn1 Zn6 Zn2 34.58(14) . .
O2 Zn1 Zn6 Zn2 -41.01(11) . .
O12 Zn1 Zn6 Zn2 150.66(10) . .
Zn5 Zn1 Zn6 Zn2 74.78(2) . .
O26 Zn1 Zn6 Zn5 21.9(2) . .
O3 Zn1 Zn6 Zn5 164.23(10) 3_667 .
O1S Zn1 Zn6 Zn5 -40.20(14) . .
O2 Zn1 Zn6 Zn5 -115.79(11) . .
O12 Zn1 Zn6 Zn5 75.88(10) . .
O32 Zn2 Zn6 O1S -87.1(2) 3_666 .
O30 Zn2 Zn6 O1S 167.54(18) 2_646 .
O1 Zn2 Zn6 O1S 73.9(2) . .
O32 Zn2 Zn6 O4 -179.0(2) 3_666 3_667
O1S Zn2 Zn6 O4 -91.9(2) . 3_667
O30 Zn2 Zn6 O4 75.61(18) 2_646 3_667
O1 Zn2 Zn6 O4 -18.02(19) . 3_667
O32 Zn2 Zn6 O6 -1.8(2) 3_666 2_646
O1S Zn2 Zn6 O6 85.35(19) . 2_646
O30 Zn2 Zn6 O6 -107.11(18) 2_646 2_646
O1 Zn2 Zn6 O6 159.26(18) . 2_646
O32 Zn2 Zn6 O29 91.0(2) 3_666 2_646
O1S Zn2 Zn6 O29 178.1(2) . 2_646
O30 Zn2 Zn6 O29 -14.38(18) 2_646 2_646
O1 Zn2 Zn6 O29 -108.0(2) . 2_646
O32 Zn2 Zn6 Zn1 -125.59(16) 3_666 .
O1S Zn2 Zn6 Zn1 -38.49(14) . .
O30 Zn2 Zn6 Zn1 129.06(12) 2_646 .
O1 Zn2 Zn6 Zn1 35.43(14) . .
O32 Zn2 Zn6 Zn5 -56.79(16) 3_666 .
O1S Zn2 Zn6 Zn5 30.31(14) . .
O30 Zn2 Zn6 Zn5 -162.15(12) 2_646 .
O1 Zn2 Zn6 Zn5 104.22(14) . .
O11 Zn5 Zn6 O1S -130.41(16) . .
O7S Zn5 Zn6 O1S 105.0(3) . .
O5 Zn5 Zn6 O1S 138.80(17) 2_646 .
O25 Zn5 Zn6 O1S -42.97(17) . .
Zn1 Zn5 Zn6 O1S -42.93(13) . .
O11 Zn5 Zn6 O4 -45.02(17) . 3_667
O1S Zn5 Zn6 O4 85.39(19) . 3_667
O7S Zn5 Zn6 O4 -169.7(3) . 3_667
O5 Zn5 Zn6 O4 -135.80(17) 2_646 3_667
O25 Zn5 Zn6 O4 42.43(18) . 3_667
Zn1 Zn5 Zn6 O4 42.47(14) . 3_667
O11 Zn5 Zn6 O6 61.56(14) . 2_646
O1S Zn5 Zn6 O6 -168.02(17) . 2_646
O7S Zn5 Zn6 O6 -63.1(3) . 2_646
O5 Zn5 Zn6 O6 -29.22(13) 2_646 2_646
O25 Zn5 Zn6 O6 149.01(15) . 2_646
Zn1 Zn5 Zn6 O6 149.05(11) . 2_646
O11 Zn5 Zn6 O29 159.7(2) . 2_646
O1S Zn5 Zn6 O29 -69.9(2) . 2_646
O7S Zn5 Zn6 O29 35.1(4) . 2_646
O5 Zn5 Zn6 O29 68.9(2) 2_646 2_646
O25 Zn5 Zn6 O29 -112.8(2) . 2_646
Zn1 Zn5 Zn6 O29 -112.80(19) . 2_646
O11 Zn5 Zn6 Zn1 -87.49(9) . .
O1S Zn5 Zn6 Zn1 42.93(13) . .
O7S Zn5 Zn6 Zn1 147.9(3) . .
O5 Zn5 Zn6 Zn1 -178.27(10) 2_646 .
O25 Zn5 Zn6 Zn1 -0.04(11) . .
O11 Zn5 Zn6 Zn2 -159.47(9) . .
O1S Zn5 Zn6 Zn2 -29.05(13) . .
O7S Zn5 Zn6 Zn2 75.9(3) . .
O5 Zn5 Zn6 Zn2 109.75(10) 2_646 .
O25 Zn5 Zn6 Zn2 -72.02(11) . .
Zn1 Zn5 Zn6 Zn2 -71.98(2) . .
O4 Zn6 O1S Zn2 109.95(17) 3_667 .
O6 Zn6 O1S Zn2 -117.27(16) 2_646 .
O29 Zn6 O1S Zn2 -2.0(2) 2_646 .
Zn1 Zn6 O1S Zn2 119.1(2) . .
Zn5 Zn6 O1S Zn2 -130.63(19) . .
O4 Zn6 O1S Zn1 -9.1(2) 3_667 .
O6 Zn6 O1S Zn1 123.67(15) 2_646 .
O29 Zn6 O1S Zn1 -121.02(18) 2_646 .
Zn2 Zn6 O1S Zn1 -119.1(2) . .
Zn5 Zn6 O1S Zn1 110.31(18) . .
O4 Zn6 O1S Zn5 -119.42(16) 3_667 .
O6 Zn6 O1S Zn5 13.36(18) 2_646 .
O29 Zn6 O1S Zn5 128.67(18) 2_646 .
Zn1 Zn6 O1S Zn5 -110.31(18) . .
Zn2 Zn6 O1S Zn5 130.63(19) . .
O32 Zn2 O1S Zn6 106.18(19) 3_666 .
O30 Zn2 O1S Zn6 -12.88(19) 2_646 .
O1 Zn2 O1S Zn6 -127.56(15) . .
O32 Zn2 O1S Zn1 -140.53(18) 3_666 .
O30 Zn2 O1S Zn1 100.42(18) 2_646 .
O1 Zn2 O1S Zn1 -14.3(2) . .
Zn6 Zn2 O1S Zn1 113.3(2) . .
O32 Zn2 O1S Zn5 -18.9(2) 3_666 .
O30 Zn2 O1S Zn5 -137.96(16) 2_646 .
O1 Zn2 O1S Zn5 107.36(16) . .
Zn6 Zn2 O1S Zn5 -125.1(2) . .
O26 Zn1 O1S Zn6 -145.88(16) . .
O3 Zn1 O1S Zn6 25.94(18) 3_667 .
O2 Zn1 O1S Zn6 116.76(14) . .
O12 Zn1 O1S Zn6 -59.05(16) . .
Zn5 Zn1 O1S Zn6 -112.87(18) . .
O26 Zn1 O1S Zn2 96.11(19) . .
O3 Zn1 O1S Zn2 -92.07(16) 3_667 .
O2 Zn1 O1S Zn2 -1.25(17) . .
O12 Zn1 O1S Zn2 -177.06(16) . .
Zn6 Zn1 O1S Zn2 -118.0(2) . .
Zn5 Zn1 O1S Zn2 129.1(2) . .
O26 Zn1 O1S Zn5 -33.0(2) . .
O3 Zn1 O1S Zn5 138.81(13) 3_667 .
O2 Zn1 O1S Zn5 -130.37(13) . .
O12 Zn1 O1S Zn5 53.82(14) . .
Zn6 Zn1 O1S Zn5 112.87(18) . .
O11 Zn5 O1S Zn6 51.81(15) . .
O7S Zn5 O1S Zn6 -125.3(2) . .
O5 Zn5 O1S Zn6 -37.35(14) 2_646 .
O25 Zn5 O1S Zn6 145.36(14) . .
Zn1 Zn5 O1S Zn6 108.80(18) . .
O11 Zn5 O1S Zn2 177.90(14) . .
O7S Zn5 O1S Zn2 0.8(3) . .
O5 Zn5 O1S Zn2 88.73(15) 2_646 .
O25 Zn5 O1S Zn2 -88.56(15) . .
Zn1 Zn5 O1S Zn2 -125.1(2) . .
Zn6 Zn5 O1S Zn2 126.1(2) . .
O11 Zn5 O1S Zn1 -56.99(15) . .
O7S Zn5 O1S Zn1 125.9(2) . .
O5 Zn5 O1S Zn1 -146.15(13) 2_646 .
O25 Zn5 O1S Zn1 36.56(14) . .
Zn6 Zn5 O1S Zn1 -108.80(18) . .
O32 Zn2 O1 C1 154.2(4) 3_666 .
O1S Zn2 O1 C1 30.0(4) . .
O30 Zn2 O1 C1 -89.3(4) 2_646 .
Zn6 Zn2 O1 C1 -7.1(4) . .
O26 Zn1 O2 C1 -105.8(5) . .
O3 Zn1 O2 C1 127.2(5) 3_667 .
O1S Zn1 O2 C1 15.0(6) . .
O12 Zn1 O2 C1 176.8(6) . .
Zn6 Zn1 O2 C1 52.5(6) . .
Zn5 Zn1 O2 C1 -19.3(6) . .
O7 Zn4 O2S Zn7 75.61(19) . 2_656
O5S Zn4 O2S Zn7 -98.0(4) . 2_656
O18 Zn4 O2S Zn7 178.21(18) . 2_656
O9 Zn4 O2S Zn7 -18.65(18) 3_667 2_656
O7 Zn4 O2S Zn3 -48.80(18) . .
O5S Zn4 O2S Zn3 137.6(3) . .
O18 Zn4 O2S Zn3 53.80(17) . .
O9 Zn4 O2S Zn3 -143.05(16) 3_667 .
O8 Zn3 O2S Zn7 -91.7(2) . 2_656
O17 Zn3 O2S Zn7 171.96(19) . 2_656
O4S Zn3 O2S Zn7 72.7(2) . 2_656
O13 Zn3 O2S Zn7 -11.9(2) 2_656 2_656
O3S Zn3 O2S Zn7 59(2) . 2_656
O8 Zn3 O2S Zn4 34.90(19) . .
O17 Zn3 O2S Zn4 -61.43(19) . .
O4S Zn3 O2S Zn4 -160.7(2) . .
O13 Zn3 O2S Zn4 114.7(2) 2_656 .
O3S Zn3 O2S Zn4 -174.7(19) . .
O2S Zn4 O7 C31 34.0(4) . .
O5S Zn4 O7 C31 -149.4(4) . .
O18 Zn4 O7 C31 -62.2(4) . .
O9 Zn4 O7 C31 128.4(4) 3_667 .
O17 Zn3 O8 C31 93.5(6) . .
O2S Zn3 O8 C31 -0.5(6) . .
O4S Zn3 O8 C31 -99.5(8) . .
O13 Zn3 O8 C31 -91.5(6) 2_656 .
O3S Zn3 O8 C31 -178.1(6) . .
O1S Zn5 O11 C51 19.3(5) . .
O7S Zn5 O11 C51 -162.7(5) . .
O5 Zn5 O11 C51 112.9(5) 2_646 .
O25 Zn5 O11 C51 -78.0(5) . .
Zn1 Zn5 O11 C51 -11.3(5) . .
Zn6 Zn5 O11 C51 46.1(5) . .
O26 Zn1 O12 C51 85.1(7) . .
O3 Zn1 O12 C51 -147.2(7) 3_667 .
O1S Zn1 O12 C51 -34.8(7) . .
O2 Zn1 O12 C51 163.0(6) . .
Zn6 Zn1 O12 C51 -68.4(7) . .
Zn5 Zn1 O12 C51 -2.7(6) . .
O2S Zn7 O14 C61 30.6(6) 2_646 .
O23 Zn7 O14 C61 153.3(5) 4_465 .
O10 Zn7 O14 C61 -95.3(5) 4_565 .
O27 Zn8 O16 C71 158.7(12) . .
O22 Zn8 O16 C71 46.1(12) 2_656 .
O19 Zn8 O16 C71 -78.4(12) 3_666 .
O8 Zn3 O17 C81 -51.7(6) . .
O2S Zn3 O17 C81 45.5(6) . .
O4S Zn3 O17 C81 131.9(6) . .
O13 Zn3 O17 C81 -98.6(17) 2_656 .
O3S Zn3 O17 C81 -139.0(6) . .
O7 Zn4 O18 C81 76.9(7) . .
O2S Zn4 O18 C81 -29.2(7) . .
O5S Zn4 O18 C81 -178.4(7) . .
O9 Zn4 O18 C81 -139.5(6) 3_667 .
O21 Zn9 O20 C91 -40.0(13) 4_565 .
O15 Zn9 O20 C91 79.4(13) 3_666 .
O6S Zn9 O20 C91 -151.9(13) . .
O11 Zn5 O25 C121 61.6(6) . .
O1S Zn5 O25 C121 -44.5(6) . .
O7S Zn5 O25 C121 175.2(6) . .
O5 Zn5 O25 C121 149.9(7) 2_646 .
Zn1 Zn5 O25 C121 -21.5(6) . .
Zn6 Zn5 O25 C121 -21.5(6) . .
O3 Zn1 O26 C121 -162.3(4) 3_667 .
O1S Zn1 O26 C121 8.2(5) . .
O2 Zn1 O26 C121 111.8(4) . .
O12 Zn1 O26 C121 -81.4(4) . .
Zn6 Zn1 O26 C121 -30.7(5) . .
Zn5 Zn1 O26 C121 -11.5(4) . .
O22 Zn8 O27 C131 -74.1(7) 2_656 .
O19 Zn8 O27 C131 53.9(7) 3_666 .
O16 Zn8 O27 C131 173.2(7) . .
Zn1 O2 C1 O1 -1.9(9) . .
Zn1 O2 C1 C2 169.9(3) . .
Zn2 O1 C1 O2 -22.1(7) . .
Zn2 O1 C1 C2 165.6(3) . .
O2 C1 C2 C3 169.4(4) . .
O1 C1 C2 C3 -18.0(6) . .
O2 C1 C2 C7 -4.3(6) . .
O1 C1 C2 C7 168.4(3) . .
C7 C2 C3 C4 0.0 . .
C1 C2 C3 C4 -173.5(4) . .
C2 C3 C4 C5 0.0 . .
C3 C4 C5 C6 0.0 . .
C3 C4 C5 Si1 177.8(2) . .
C35 Si1 C5 C4 4.3(2) . .
C15 Si1 C5 C4 -115.54(19) . .
C25 Si1 C5 C4 125.26(19) . .
C35 Si1 C5 C6 -177.92(18) . .
C15 Si1 C5 C6 62.3(2) . .
C25 Si1 C5 C6 -56.9(2) . .
C4 C5 C6 C7 0.0 . .
Si1 C5 C6 C7 -177.8(2) . .
C5 C6 C7 C2 0.0 . .
C3 C2 C7 C6 0.0 . .
C1 C2 C7 C6 173.8(3) . .
Zn1 O3 C11 O4 -9.4(8) 3_667 .
Zn1 O3 C11 C12 167.3(3) 3_667 .
Zn6 O4 C11 O3 -16.4(7) 3_667 .
Zn6 O4 C11 C12 166.7(3) 3_667 .
O3 C11 C12 C13 24.5(5) . .
O4 C11 C12 C13 -158.5(3) . .
O3 C11 C12 C17 -162.0(3) . .
O4 C11 C12 C17 15.0(5) . .
C17 C12 C13 C14 0.0 . .
C11 C12 C13 C14 173.7(3) . .
C12 C13 C14 C15 0.0 . .
C13 C14 C15 C16 0.0 . .
C13 C14 C15 Si1 -177.2(2) . .
C35 Si1 C15 C16 72.4(2) . .
C5 Si1 C15 C16 -167.42(17) . .
C25 Si1 C15 C16 -51.1(2) . .
C35 Si1 C15 C14 -110.38(19) . .
C5 Si1 C15 C14 9.8(2) . .
C25 Si1 C15 C14 126.07(19) . .
C14 C15 C16 C17 0.0 . .
Si1 C15 C16 C17 177.2(2) . .
C15 C16 C17 C12 0.0 . .
C13 C12 C17 C16 0.0 . .
C11 C12 C17 C16 -173.4(3) . .
Zn5 O5 C21 O6 -30.6(9) 2_656 .
Zn5 O5 C21 C22 149.6(3) 2_656 .
Zn6 O6 C21 O5 -17.1(8) 2_656 .
Zn6 O6 C21 C22 162.7(3) 2_656 .
O5 C21 C22 C23 -1.6(7) . .
O6 C21 C22 C23 178.5(3) . .
O5 C21 C22 C27 176.0(4) . .
O6 C21 C22 C27 -3.8(6) . .
C27 C22 C23 C24 0.0 . .
C21 C22 C23 C24 177.7(4) . .
C22 C23 C24 C25 0.0 . .
C23 C24 C25 C26 0.0 . .
C23 C24 C25 Si1 -176.1(3) . .
C35 Si1 C25 C26 62.4(2) . .
C15 Si1 C25 C26 -175.87(17) . .
C5 Si1 C25 C26 -57.0(2) . .
C35 Si1 C25 C24 -121.5(2) . .
C15 Si1 C25 C24 0.3(2) . .
C5 Si1 C25 C24 119.2(2) . .
C24 C25 C26 C27 0.0 . .
Si1 C25 C26 C27 176.2(2) . .
C25 C26 C27 C22 0.0 . .
C23 C22 C27 C26 0.0 . .
C21 C22 C27 C26 -177.6(4) . .
Zn3 O8 C31 O7 -23.3(9) . .
Zn3 O8 C31 C32 146.7(4) . .
Zn4 O7 C31 O8 2.5(7) . .
Zn4 O7 C31 C32 -167.23(19) . .
O8 C31 C32 C33 -9.0(4) . .
O7 C31 C32 C33 161.7(4) . .
O8 C31 C32 C37 171.0(4) . .
O7 C31 C32 C37 -18.3(4) . .
C37 C32 C33 C34 0.0 . .
C31 C32 C33 C34 180.0 . .
C32 C33 C34 C35 0.0 . .
C33 C34 C35 C36 0.0 . .
C33 C34 C35 Si1 -179.4(2) . .
C15 Si1 C35 C36 32.7(2) . .
C5 Si1 C35 C36 -87.7(2) . .
C25 Si1 C35 C36 155.25(17) . .
C15 Si1 C35 C34 -147.92(19) . .
C5 Si1 C35 C34 91.7(2) . .
C25 Si1 C35 C34 -25.3(2) . .
C34 C35 C36 C37 0.0 . .
Si1 C35 C36 C37 179.4(2) . .
C35 C36 C37 C32 0.0 . .
C33 C32 C37 C36 0.0 . .
C31 C32 C37 C36 180.0 . .
Zn7 O10 C41 O9 29.8(9) 4_566 .
Zn7 O10 C41 C42 -149.0(4) 4_566 .
Zn4 O9 C41 O10 29.1(9) 3_667 .
Zn4 O9 C41 C42 -152.1(4) 3_667 .
O10 C41 C42 C43 177.3(4) . .
O9 C41 C42 C43 -1.5(7) . .
O10 C41 C42 C47 -1.9(7) . .
O9 C41 C42 C47 179.2(4) . .
C47 C42 C43 C44 0.0 . .
C41 C42 C43 C44 -179.3(4) . .
C42 C43 C44 C45 0.0 . .
C43 C44 C45 C46 0.0 . .
C43 C44 C45 Si2 178.9(3) . .
C75 Si2 C45 C46 161.3(3) . .
C55 Si2 C45 C46 -78.3(2) . .
C65 Si2 C45 C46 44.9(3) . .
C75 Si2 C45 C44 -17.6(3) . .
C55 Si2 C45 C44 102.7(2) . .
C65 Si2 C45 C44 -134.1(2) . .
C44 C45 C46 C47 0.0 . .
Si2 C45 C46 C47 -178.9(3) . .
C45 C46 C47 C42 0.0 . .
C43 C42 C47 C46 0.0 . .
C41 C42 C47 C46 179.3(4) . .
Zn1 O12 C51 O11 -4.0(11) . .
Zn1 O12 C51 C52 -176.5(3) . .
Zn5 O11 C51 O12 12.6(9) . .
Zn5 O11 C51 C52 -174.8(3) . .
O12 C51 C52 C53 178.8(5) . .
O11 C51 C52 C53 6.4(8) . .
O12 C51 C52 C57 -1.6(8) . .
O11 C51 C52 C57 -174.0(4) . .
C57 C52 C53 C54 0.0 . .
C51 C52 C53 C54 179.6(5) . .
C52 C53 C54 C55 0.0 . .
C53 C54 C55 C56 0.0 . .
C53 C54 C55 Si2 175.5(3) . .
C75 Si2 C55 C54 -82.2(3) . .
C65 Si2 C55 C54 35.3(3) . .
C45 Si2 C55 C54 161.3(2) . .
C75 Si2 C55 C56 93.2(3) . .
C65 Si2 C55 C56 -149.2(2) . .
C45 Si2 C55 C56 -23.2(3) . .
C54 C55 C56 C57 0.0 . .
Si2 C55 C56 C57 -175.4(3) . .
C55 C56 C57 C52 0.0 . .
C53 C52 C57 C56 0.0 . .
C51 C52 C57 C56 -179.6(5) . .
Zn7 O14 C61 O13 -0.7(11) . .
Zn7 O14 C61 C62 175.8(4) . .
Zn3 O13 C61 O14 -49.8(12) 2_646 .
Zn3 O13 C61 C62 133.6(4) 2_646 .
O14 C61 C62 C63 175.3(5) . .
O13 C61 C62 C63 -7.9(9) . .
O14 C61 C62 C67 -4.8(8) . .
O13 C61 C62 C67 172.1(5) . .
C67 C62 C63 C64 0.0 . .
C61 C62 C63 C64 179.9(5) . .
C62 C63 C64 C65 0.0 . .
C63 C64 C65 C66 0.0 . .
C63 C64 C65 Si2 179.8(3) . .
C75 Si2 C65 C64 -169.6(3) . .
C55 Si2 C65 C64 69.2(3) . .
C45 Si2 C65 C64 -53.4(3) . .
C75 Si2 C65 C66 10.2(3) . .
C55 Si2 C65 C66 -111.0(2) . .
C45 Si2 C65 C66 126.4(2) . .
C64 C65 C66 C67 0.0 . .
Si2 C65 C66 C67 -179.8(3) . .
C65 C66 C67 C62 0.0 . .
C63 C62 C67 C66 0.0 . .
C61 C62 C67 C66 -179.9(5) . .
Zn9 O15 C71 O16 -4.4(17) 3_666 .
Zn9 O15 C71 C72 -180.0(5) 3_666 .
Zn8 O16 C71 O15 21.6(19) . .
Zn8 O16 C71 C72 -162.4(6) . .
O15 C71 C72 C73 -176.3(8) . .
O16 C71 C72 C73 8.2(12) . .
O15 C71 C72 C77 -4.2(13) . .
O16 C71 C72 C77 -179.8(7) . .
C77 C72 C73 C74 0.0 . .
C71 C72 C73 C74 171.8(6) . .
C72 C73 C74 C75 0.0 . .
C73 C74 C75 C76 0.0 . .
C73 C74 C75 Si2 -174.4(3) . .
C55 Si2 C75 C76 -177.1(2) . .
C65 Si2 C75 C76 63.2(3) . .
C45 Si2 C75 C76 -58.8(3) . .
C55 Si2 C75 C74 -2.8(3) . .
C65 Si2 C75 C74 -122.5(2) . .
C45 Si2 C75 C74 115.4(3) . .
C74 C75 C76 C77 0.0 . .
Si2 C75 C76 C77 174.2(3) . .
C75 C76 C77 C72 0.0 . .
C73 C72 C77 C76 0.0 . .
C71 C72 C77 C76 -172.2(6) . .
Zn4 O18 C81 O17 9.0(12) . .
Zn4 O18 C81 C82 172.0(3) . .
Zn3 O17 C81 O18 -19.8(11) . .
Zn3 O17 C81 C82 177.2(3) . .
O18 C81 C82 C83 -171.9(5) . .
O17 C81 C82 C83 -6.6(7) . .
O18 C81 C82 C87 8.5(8) . .
O17 C81 C82 C87 173.8(4) . .
C87 C82 C83 C84 0.0 . .
C81 C82 C83 C84 -179.6(4) . .
C82 C83 C84 C85 0.0 . .
C83 C84 C85 C86 0.0 . .
C83 C84 C85 Si3 -167.3(3) . .
C115 Si3 C85 C84 85.9(3) . .
C105 Si3 C85 C84 -160.1(2) . .
C95 Si3 C85 C84 -39.3(3) . .
C115 Si3 C85 C86 -81.2(3) . .
C105 Si3 C85 C86 32.8(3) . .
C95 Si3 C85 C86 153.6(3) . .
C84 C85 C86 C87 0.0 . .
Si3 C85 C86 C87 166.7(3) . .
C85 C86 C87 C82 0.0 . .
C83 C82 C87 C86 0.0 . .
C81 C82 C87 C86 179.6(4) . .
Zn9 O20 C91 O19 -13(2) . .
Zn9 O20 C91 C92 169.1(5) . .
Zn8 O19 C91 O20 -12.2(16) 3_666 .
Zn8 O19 C91 C92 166.0(5) 3_666 .
O20 C91 C92 C93 4.9(14) . .
O19 C91 C92 C93 -173.1(7) . .
O20 C91 C92 C97 -179.0(8) . .
O19 C91 C92 C97 3.0(12) . .
C97 C92 C93 C94 0.0 . .
C91 C92 C93 C94 176.1(7) . .
C92 C93 C94 C95 0.0 . .
C93 C94 C95 C96 0.0 . .
C93 C94 C95 Si3 -176.7(4) . .
C115 Si3 C95 C94 -27.4(4) . .
C105 Si3 C95 C94 -148.7(3) . .
C85 Si3 C95 C94 94.1(3) . .
C115 Si3 C95 C96 156.0(3) . .
C105 Si3 C95 C96 34.7(4) . .
C85 Si3 C95 C96 -82.5(3) . .
C94 C95 C96 C97 0.0 . .
Si3 C95 C96 C97 176.5(4) . .
C95 C96 C97 C92 0.0 . .
C93 C92 C97 C96 0.0 . .
C91 C92 C97 C96 -176.1(7) . .
Zn9 O21 C101 O22 22.0(18) 4_566 .
Zn9 O21 C101 C102 -161.5(6) 4_566 .
Zn8 O22 C101 O21 18.4(13) 2_646 .
Zn8 O22 C101 C102 -158.3(4) 2_646 .
O21 C101 C102 C103 -170.1(7) . .
O22 C101 C102 C103 6.7(10) . .
O21 C101 C102 C107 1.7(11) . .
O22 C101 C102 C107 178.5(5) . .
C107 C102 C103 C104 0.0 . .
C101 C102 C103 C104 171.5(6) . .
C102 C103 C104 C105 0.0 . .
C103 C104 C105 C106 0.0 . .
C103 C104 C105 Si3 -173.5(4) . .
C115 Si3 C105 C104 155.5(3) . .
C95 Si3 C105 C104 -78.3(3) . .
C85 Si3 C105 C104 39.8(3) . .
C115 Si3 C105 C106 -18.2(4) . .
C95 Si3 C105 C106 108.0(3) . .
C85 Si3 C105 C106 -133.9(3) . .
C104 C105 C106 C107 0.0 . .
Si3 C105 C106 C107 173.8(4) . .
C105 C106 C107 C102 0.0 . .
C103 C102 C107 C106 0.0 . .
C101 C102 C107 C106 -172.0(6) . .
Zn7 O23 C111 O24 -27.5(8) 4_666 .
Zn7 O23 C111 C112 172.5(4) 4_666 .
O23 C111 C112 C113 -170.5(5) . .
O24 C111 C112 C113 39.5(11) . .
O23 C111 C112 C117 12.4(9) . .
O24 C111 C112 C117 -137.5(8) . .
C117 C112 C113 C114 0.0 . .
C111 C112 C113 C114 -177.5(5) . .
C112 C113 C114 C115 0.0 . .
C113 C114 C115 C116 0.0 . .
C113 C114 C115 Si3 168.9(3) . .
C105 Si3 C115 C116 87.1(4) . .
C95 Si3 C115 C116 -37.5(4) . .
C85 Si3 C115 C116 -158.7(3) . .
C105 Si3 C115 C114 -80.9(3) . .
C95 Si3 C115 C114 154.5(3) . .
C85 Si3 C115 C114 33.3(3) . .
C114 C115 C116 C117 0.0 . .
Si3 C115 C116 C117 -167.2(4) . .
C115 C116 C117 C112 0.0 . .
C113 C112 C117 C116 0.0 . .
C111 C112 C117 C116 176.8(6) . .
Zn5 O25 C121 O26 20.4(10) . .
Zn5 O25 C121 C122 -154.6(4) . .
Zn1 O26 C121 O25 2.6(8) . .
Zn1 O26 C121 C122 178.2(3) . .
O25 C121 C122 C123 1.4(7) . .
O26 C121 C122 C123 -174.3(3) . .
O25 C121 C122 C127 -176.8(4) . .
O26 C121 C122 C127 7.6(6) . .
C127 C122 C123 C124 0.0 . .
C121 C122 C123 C124 -178.2(4) . .
C122 C123 C124 C125 0.0 . .
C123 C124 C125 C126 0.0 . .
C123 C124 C125 Si4 -177.1(2) . .
C145 Si4 C125 C126 42.9(2) . .
C135 Si4 C125 C126 -80.4(2) . .
C155 Si4 C125 C126 159.7(2) . .
C145 Si4 C125 C124 -140.0(2) . .
C135 Si4 C125 C124 96.7(2) . .
C155 Si4 C125 C124 -23.2(3) . .
C124 C125 C126 C127 0.0 . .
Si4 C125 C126 C127 177.1(2) . .
C125 C126 C127 C122 0.0 . .
C123 C122 C127 C126 0.0 . .
C121 C122 C127 C126 178.1(4) . .
Zn8 O27 C131 O28 5.0(13) . .
Zn8 O27 C131 C132 179.1(4) . .
O27 C131 C132 C133 -0.4(9) . .
O28 C131 C132 C133 174.5(5) . .
O27 C131 C132 C137 177.0(6) . .
O28 C131 C132 C137 -8.2(9) . .
C137 C132 C133 C134 0.0 . .
C131 C132 C133 C134 177.4(5) . .
C132 C133 C134 C135 0.0 . .
C133 C134 C135 C136 0.0 . .
C133 C134 C135 Si4 -177.0(3) . .
C145 Si4 C135 C134 -124.8(3) . .
C125 Si4 C135 C134 -7.6(3) . .
C155 Si4 C135 C134 107.7(3) . .
C145 Si4 C135 C136 58.3(3) . .
C125 Si4 C135 C136 175.5(2) . .
C155 Si4 C135 C136 -69.2(3) . .
C134 C135 C136 C137 0.0 . .
Si4 C135 C136 C137 176.9(3) . .
C135 C136 C137 C132 0.0 . .
C133 C132 C137 C136 0.0 . .
C131 C132 C137 C136 -177.3(5) . .
Zn2 O30 C141 O29 -19.2(13) 2_656 .
Zn2 O30 C141 C142 165.2(4) 2_656 .
Zn6 O29 C141 O30 -7.6(13) 2_656 .
Zn6 O29 C141 C142 168.4(4) 2_656 .
O30 C141 C142 C143 -4.9(10) . .
O29 C141 C142 C143 179.2(5) . .
O30 C141 C142 C147 -178.4(6) . .
O29 C141 C142 C147 5.7(9) . .
C147 C142 C143 C144 0.0 . .
C141 C142 C143 C144 -173.6(5) . .
C142 C143 C144 C145 0.0 . .
C143 C144 C145 C146 0.0 . .
C143 C144 C145 Si4 180.0(3) . .
C135 Si4 C145 C144 -16.0(3) . .
C125 Si4 C145 C144 -135.1(2) . .
C155 Si4 C145 C144 112.1(3) . .
C135 Si4 C145 C146 164.0(2) . .
C125 Si4 C145 C146 44.8(3) . .
C155 Si4 C145 C146 -68.0(3) . .
C144 C145 C146 C147 0.0 . .
Si4 C145 C146 C147 -180.0(3) . .
C145 C146 C147 C142 0.0 . .
C143 C142 C147 C146 0.0 . .
C141 C142 C147 C146 173.3(5) . .
Zn2 O32 C151 O31 8.6(10) 3_666 .
Zn2 O32 C151 C152 173.2(3) 3_666 .
O32 C151 C152 C153 13.8(7) . .
O31 C151 C152 C153 177.8(5) . .
O32 C151 C152 C157 -171.5(4) . .
O31 C151 C152 C157 -7.5(8) . .
C157 C152 C153 C154 0.0 . .
C151 C152 C153 C154 174.4(5) . .
C152 C153 C154 C155 0.0 . .
C153 C154 C155 C156 0.0 . .
C153 C154 C155 Si4 167.4(3) . .
C145 Si4 C155 C156 -136.7(3) . .
C135 Si4 C155 C156 -7.1(3) . .
C125 Si4 C155 C156 110.3(2) . .
C145 Si4 C155 C154 55.3(3) . .
C135 Si4 C155 C154 -175.1(3) . .
C125 Si4 C155 C154 -57.6(3) . .
C154 C155 C156 C157 0.0 . .
Si4 C155 C156 C157 -168.5(3) . .
C155 C156 C157 C152 0.0 . .
C153 C152 C157 C156 0.0 . .
C151 C152 C157 C156 -175.0(4) . .

loop_
_platon_squeeze_void_nr
_platon_squeeze_void_average_x
_platon_squeeze_void_average_y
_platon_squeeze_void_average_z
_platon_squeeze_void_volume
_platon_squeeze_void_count_electrons
_platon_squeeze_void_content
1 -0.005 -0.008 -0.003 20067 7384 ' '
